data_4134290
loop_
_publ_author_name
'Gropp, Cornelius'
'Fischer, Stefan'
'Husch, Tamara'
'Trapp, Nils'
'Carreira, Erick M.'
'Diederich, Fran\,cois'

_publ_section_title
;
 Molecular Recognition and Cocrystallization of Methylated and Halogenated
 Fragments of Danicalipin A by Enantiopure Alleno-Acetylenic Cage
 Receptors.
;
_journal_issue 10
_journal_name_full 'Journal of the American Chemical Society'
_journal_page_first 4749
_journal_page_last 4755
_journal_paper_doi 10.1021/jacs.9b13217
_journal_volume 142
_journal_year 2020
_chemical_absolute_configuration ad
_chemical_formula_moiety 'C128 H168 O12, 0.69(C4 H8 Cl2 O)'
_chemical_formula_sum 'C130.76 H173.51 Cl1.38 O12.69'
_chemical_formula_weight 1997.16
_space_group_crystal_system orthorhombic
_space_group_IT_number 19
_space_group_name_Hall 'P 2ac 2ab'
_space_group_name_H-M_alt 'P 21 21 21'
_atom_sites_solution_hydrogens geom
_atom_sites_solution_primary dual
_audit_creation_date 2017-11-08
_audit_creation_method
;
Olex2 1.2
(compiled 2017.08.10 svn.r3458 for OlexSys, GUI svn.r5381)
;
_cell_angle_alpha 90
_cell_angle_beta 90
_cell_angle_gamma 90
_cell_formula_units_Z 4
_cell_length_a 15.55690(10)
_cell_length_b 18.73900(10)
_cell_length_c 43.9862(3)
_cell_measurement_reflns_used 98152
_cell_measurement_temperature 100.0(1)
_cell_measurement_theta_max 79.2620
_cell_measurement_theta_min 3.4750
_cell_volume 12822.89(14)
_computing_cell_refinement 'CrysAlisPro 1.171.39.31d (Rigaku OD, 2017)'
_computing_data_collection 'CrysAlisPro 1.171.39.31d (Rigaku OD, 2017)'
_computing_data_reduction 'CrysAlisPro 1.171.39.31d (Rigaku OD, 2017)'
_computing_molecular_graphics 'Olex2 (Dolomanov et al., 2009)'
_computing_publication_material 'Olex2 (Dolomanov et al., 2009)'
_computing_structure_refinement 'XL (Sheldrick, 2008)'
_computing_structure_solution 'XT (Sheldrick, 2015)'
_diffrn_ambient_environment N~2~
_diffrn_ambient_temperature 100.0(1)
_diffrn_detector 'CCD plate'
_diffrn_detector_type 'Pilatus 300K'
_diffrn_measured_fraction_theta_full 0.999
_diffrn_measured_fraction_theta_max 0.996
_diffrn_measurement_details
;
List of Runs (angles in degrees, time in seconds):

  # Type    Start    End  Width  t~exp~   \w     \q     \k     \f   Frames
--------------------------------------------------------------------------
  1  \w   -116.00 -78.00   0.50    4.00    --  -49.37 -77.00 -30.00   76
  2  \w   -116.00 -78.00   0.50    4.00    --  -49.37 -77.00 -60.00   76
  3  \w   -116.00 -78.00   0.50    4.00    --  -49.37 -77.00  60.00   76
  4  \w   -116.00 -78.00   0.50    4.00    --  -49.37 -77.00 120.00   76
  5  \w   -116.00 -78.00   0.50    4.00    --  -49.37 -77.00 150.00   76
  6  \w   -141.00 -75.00   0.50   15.50    --  -70.00-125.00 150.00  132
  7  \w   -140.00 -84.00   0.50   15.50    --  -70.00 -99.00  90.00  112
  8  \w   -137.00 -78.00   0.50   15.50    --  -70.00 -77.00 -90.00  118
  9  \w    -83.00   6.00   0.50   15.50    --  -70.00  19.00  90.00  178
 10  \w    -65.00  22.00   0.50    4.00    --  -49.37  57.00  90.00  174
 11  \w    -73.00  17.00   0.50    4.00    --  -49.37  77.00   0.00  180
 12  \w    -22.00  65.00   0.50    4.00    --   49.37 -57.00 -60.00  174
 13  \w     40.00 110.00   0.50   15.50    --  110.00 -99.00   0.00  140
 14  \w     91.00 117.00   0.50   15.50    --  110.00-125.00 -30.00   52
 15  \w     50.00  76.00   0.50   15.50    --  110.00 -99.00-150.00   52
 16  \w     40.00 110.00   0.50   15.50    --  110.00 -99.00-180.00  140
 17  \w     57.00 122.00   0.50    4.00    --   49.37-178.00-180.00  130
 18  \w     44.00 114.00   0.50   15.50    --  110.00 -77.00-150.00  140
 19  \w     96.00 122.00   0.50   15.50    --  110.00 -19.00 -30.00   52
 20  \w     94.00 122.00   0.50   15.50    --  110.00 -19.00  30.00   56
 21  \w    102.00 177.00   0.50   15.50    --  110.00  57.00  90.00  150
 22  \w    153.00 178.00   0.50   15.50    --  110.00  57.00 150.00   50
 23  \w     98.00 148.00   0.50   15.50    --  110.00  57.00 150.00  100
 24  \w     91.00 178.00   0.50   15.50    --  110.00 125.00  90.00  174
 25  \w    101.00 174.00   0.50   15.50    --  110.00  57.00 120.00  146
 26  \w     89.00 156.00   0.50   15.50    --  110.00  77.00 -90.00  134
 27  \w     94.00 178.00   0.50   15.50    --  110.00  57.00-150.00  168
 28  \w     98.00 175.00   0.50   15.50    --  110.00  38.00-180.00  154
 29  \w     41.00  83.00   0.50   15.50    --  110.00 -57.00 -90.00   84
 30  \w     39.00  81.00   0.50   15.50    --  110.00 -57.00 -30.00   84
 31  \w     39.00  69.00   0.50   15.50    --  110.00 -57.00-120.00   60
 32  \w     39.00  75.00   0.50   15.50    --  110.00 -57.00-150.00   72
 33  \w     39.00  65.00   0.50   15.50    --  110.00-125.00 -30.00   52
 34  \w     39.00 122.00   0.50   15.50    --  110.00-125.00  90.00  166
 35  \w     40.00 110.00   0.50   15.50    --  110.00 -99.00  90.00  140
 36  \w     43.00  82.00   0.50   15.50    --  110.00 -57.00 150.00   78
 37  \w     39.00  81.00   0.50   15.50    --  110.00 -57.00  90.00   84
 38  \w     39.00 118.00   0.50   15.50    --  110.00-125.00 150.00  158
 39  \w    -94.00  -3.00   0.50   15.50    --  -70.00  77.00-120.00  182
;
_diffrn_measurement_device 'four-circle diffractometer'
_diffrn_measurement_device_type 'XtaLAB Synergy, Dualflex, Pilatus 300K'
_diffrn_measurement_method '\w scans'
_diffrn_orient_matrix_type 'CrysAlisPro convention (1999,Acta A55,543-557)'
_diffrn_orient_matrix_UB_11 0.0984038000
_diffrn_orient_matrix_UB_12 0.0085767000
_diffrn_orient_matrix_UB_13 0.0014896000
_diffrn_orient_matrix_UB_21 0.0044789000
_diffrn_orient_matrix_UB_22 -0.0018596000
_diffrn_orient_matrix_UB_23 -0.0349773000
_diffrn_orient_matrix_UB_31 -0.0102198000
_diffrn_orient_matrix_UB_32 0.0817404000
_diffrn_orient_matrix_UB_33 -0.0009511000
_diffrn_radiation_monochromator mirror
_diffrn_radiation_probe x-ray
_diffrn_radiation_type CuK\a
_diffrn_radiation_wavelength 1.54184
_diffrn_reflns_av_R_equivalents 0.0437
_diffrn_reflns_av_unetI/netI 0.0225
_diffrn_reflns_Laue_measured_fraction_full 0.999
_diffrn_reflns_Laue_measured_fraction_max 0.996
_diffrn_reflns_limit_h_max 19
_diffrn_reflns_limit_h_min -18
_diffrn_reflns_limit_k_max 23
_diffrn_reflns_limit_k_min -18
_diffrn_reflns_limit_l_max 55
_diffrn_reflns_limit_l_min -55
_diffrn_reflns_number 212820
_diffrn_reflns_point_group_measured_fraction_full 1.000
_diffrn_reflns_point_group_measured_fraction_max 0.991
_diffrn_reflns_theta_full 67.684
_diffrn_reflns_theta_max 79.722
_diffrn_reflns_theta_min 3.098
_diffrn_source 'micro-focus sealed X-ray tube'
_diffrn_source_type 'PhotonJet (Cu) X-ray Source'
_exptl_absorpt_coefficient_mu 0.759
_exptl_absorpt_correction_T_max 1.000
_exptl_absorpt_correction_T_min 0.728
_exptl_absorpt_correction_type gaussian
_exptl_absorpt_process_details
;
CrysAlisPro 1.171.39.31d (Rigaku Oxford Diffraction, 2017)
Numerical absorption correction based on gaussian integration over
			a multifaceted crystal model
Empirical absorption correction using spherical harmonics,
 implemented in SCALE3 ABSPACK scaling algorithm.
;
_exptl_crystal_colour 'clear colourless'
_exptl_crystal_colour_lustre clear
_exptl_crystal_colour_primary colourless
_exptl_crystal_density_diffrn 1.035
_exptl_crystal_description plate
_exptl_crystal_F_000 4332
_exptl_crystal_size_max 0.165
_exptl_crystal_size_mid 0.113
_exptl_crystal_size_min 0.029
_refine_diff_density_max 0.966
_refine_diff_density_min -0.334
_refine_diff_density_rms 0.057
_refine_ls_abs_structure_details
;
 Flack x determined using 10282 quotients [(I+)-(I-)]/[(I+)+(I-)]
 (Parsons, Flack and Wagner, Acta Cryst. B69 (2013) 249-259).
;
_refine_ls_abs_structure_Flack 0.021(4)
_refine_ls_extinction_method none
_refine_ls_goodness_of_fit_ref 1.031
_refine_ls_hydrogen_treatment constr
_refine_ls_matrix_type full
_refine_ls_number_parameters 1411
_refine_ls_number_reflns 27663
_refine_ls_number_restraints 249
_refine_ls_restrained_S_all 1.049
_refine_ls_R_factor_all 0.0686
_refine_ls_R_factor_gt 0.0625
_refine_ls_shift/su_max 0.001
_refine_ls_shift/su_mean 0.000
_refine_ls_structure_factor_coef Fsqd
_refine_ls_weighting_details 'w=1/[\s^2^(Fo^2^)+(0.1195P)^2^+3.9469P] where P=(Fo^2^+2Fc^2^)/3'
_refine_ls_weighting_scheme calc
_refine_ls_wR_factor_gt 0.1783
_refine_ls_wR_factor_ref 0.1853
_reflns_Friedel_coverage 0.842
_reflns_Friedel_fraction_full 1.000
_reflns_Friedel_fraction_max 0.985
_reflns_number_gt 24828
_reflns_number_total 27663
_reflns_threshold_expression 'I > 2\s(I)'
_cod_data_source_file CCDC-1914855.cif
_cod_data_source_block d160815_44_32
_cod_depositor_comments 'Adding full bibliography for 4134283--4134298.cif.'
_cod_database_code 4134290
_shelx_shelxl_version_number 2014/7
_chemical_oxdiff_formula C132H176Cl2O13
_shelx_space_group_comment
;
The symmetry employed for this shelxl refinement is uniquely defined
by the following loop, which should always be used as a source of
symmetry information in preference to the above space-group names.
They are only intended as comments.
;
_reflns_odcompleteness_completeness 99.95
_reflns_odcompleteness_iscentric 1
_reflns_odcompleteness_theta 66.97
_olex2_refinement_description
;
1. Fixed Uiso
 At 1.2 times of:
  All C(H) groups, All C(H,H) groups, All C(H,H,H,H) groups
 At 1.5 times of:
  All C(H,H,H) groups, All O(H) groups
2. Restrained distances
 C5-C4 = C5-C4A = C4-C3 = C4A-C3A = C3-C2 = C3A-C2A = C2-C1 = C2A-C1A
 1.52 with sigma of 0.005
 C8-C7 = C8A-C7A = C9-C8 = C9-C8A
 1.52 with sigma of 0.005
 O1C-C1C
 1.44 with sigma of 0.002
 C6-C5 \\sim C5-C4 \\sim C5-C4A \\sim C4A-C3A \\sim C2-C1 \\sim C4-C3 \\sim
C3-C2 \\sim C3A-C2A \\sim C2A-C1A
 with sigma of 0.02
 C1-C3 \\sim C1A-C3A \\sim C2-C4 \\sim C2A-C4A \\sim C3-C5 \\sim C3A-C5 \\sim
C4-C6 \\sim C4A-C6
 with sigma of 0.02
 C9-C8 \\sim C9-C8A \\sim C8-C7 \\sim C8A-C7A \\sim C11-C10 \\sim C9-C10
 with sigma of 0.02
 C7-C9 \\sim C7A-C9 \\sim C8-C10 \\sim C8A-C10
 with sigma of 0.02
3. Rigid bond restraints
 C1, C2, C3, C4, C5, C6, C3A, C4A, C2A, C1A
 with sigma for 1-2 distances of 0.01 and sigma for 1-3 distances of 0.01
 C7, C8, C9, C10, C11, C7A, C8A
 with sigma for 1-2 distances of 0.01 and sigma for 1-3 distances of 0.01
4. Uiso/Uaniso restraints and constraints
Uanis(C8) = Uanis(C8A)
Uanis(C7) = Uanis(C7A)
5. Rigid body (RIGU) restrains
 C1, C2, C3, C4, C5, C3A, C4A, C2A, C1A, C6
 with sigma for 1-2 distances of 0.004 and sigma for 1-3 distances of 0.004
 C8, C9, C10, C11, C7A, C8A, C7
 with sigma for 1-2 distances of 0.004 and sigma for 1-3 distances of 0.004
 C3C, Cl1C, C2C, C1C, O1C, Cl2C, C4C
 with sigma for 1-2 distances of 0.004 and sigma for 1-3 distances of 0.004
6. Others
 Sof(Cl1C)=Sof(Cl2C)=Sof(O1C)=Sof(H1CA)=Sof(C1C)=Sof(H1CB)=Sof(H1CC)=Sof(C2C)=
 Sof(H2C)=Sof(C3C)=Sof(H3C)=Sof(C4C)=Sof(H4CA)=Sof(H4CB)=Sof(H4CC)=FVAR(1)
 Sof(H5BC)=Sof(H5BD)=Sof(C3A)=Sof(H3AA)=Sof(H3AB)=Sof(C4A)=Sof(H4AA)=Sof(H4AB)=
 Sof(C2A)=Sof(H2AA)=Sof(H2AB)=Sof(C1A)=Sof(H1AA)=Sof(H1AB)=Sof(H1AC)=1-FVAR(2)
 Sof(C1)=Sof(H1A)=Sof(H1B)=Sof(H1C)=Sof(C2)=Sof(H2A)=Sof(H2B)=Sof(C3)=Sof(H3A)=
 Sof(H3B)=Sof(C4)=Sof(H4A)=Sof(H4B)=Sof(H5AA)=Sof(H5AB)=FVAR(2)
 Sof(H9BC)=Sof(H9BD)=Sof(C7A)=Sof(H7AA)=Sof(H7AB)=Sof(H7AC)=Sof(C8A)=Sof(H8AA)=
 Sof(H8AB)=1-FVAR(3)
 Sof(C7)=Sof(H7A)=Sof(H7B)=Sof(H7C)=Sof(C8)=Sof(H8A)=Sof(H8B)=Sof(H9AA)=
 Sof(H9AB)=FVAR(3)
7.a Ternary CH refined with riding coordinates:
 C32(H32), C42(H42), C44(H44), C71(H71), C2C(H2C), C3C(H3C)
7.b Secondary CH2 refined with riding coordinates:
 C2(H2A,H2B), C3(H3A,H3B), C4(H4A,H4B), C5(H5AA,H5AB), C5(H5BC,H5BD), C6(H6A,
 H6B), C8(H8A,H8B), C9(H9AA,H9AB), C9(H9BC,H9BD), C10(H10A,H10B), C11(H11A,
 H11B), C12(H12A,H12B), C14(H14A,H14B), C15(H15A,H15B), C16(H16A,H16B),
 C17(H17A,H17B), C18(H18A,H18B), C20(H20A,H20B), C21(H21A,H21B), C22(H22A,H22B),
  C23(H23A,H23B), C24(H24A,H24B), C56(H56A,H56B), C69(H69A,H69B), C72(H72A,
 H72B), C80(H80A,H80B), C1C(H1CB,H1CC), C3A(H3AA,H3AB), C4A(H4AA,H4AB),
 C2A(H2AA,H2AB), C8A(H8AA,H8AB)
7.c Me refined with riding coordinates:
 C7(H7A,H7B,H7C), C7A(H7AA,H7AB,H7AC)
7.d Aromatic/amide H refined with riding coordinates:
 C29(H29), C41(H41), C46(H46), C60(H60)
7.e Idealised Me refined as rotating group:
 C1(H1A,H1B,H1C), C13(H13A,H13B,H13C), C19(H19A,H19B,H19C), C85(H85A,H85B,
 H85C), C92(H92A,H92B,H92C), C97(H97A,H97B,H97C), C98(H98A,H98B,H98C),
 C100(H10C,H10D,H10E), C102(H10F,H10G,H10H), C103(H10I,H10J,H10K), C104(H10L,
 H10M,H10N), C105(H10O,H10P,H10Q), C106(H10R,H10S,H10T), C107(H10U,H10V,H10W),
 C108(H10X,H10Y,H), C109(H10Z,HA,HB), C110(H11C,H11D,H11E), C111(H11F,H11G,
 H11H), C112(H11I,H11J,H11K), C113(H11L,H11M,H11N), C114(H11O,H11P,H11Q),
 C115(H11R,H11S,H11T), C116(H11U,H11V,H11W), C117(H11X,H11Y,HC), C118(H11Z,HD,
 HE), C119(H11,HF,HG), C120(H12C,H12D,H12E), C121(H12F,H12G,H12H), C122(H12I,
 H12J,H12K), C123(H12L,H12M,H12N), C124(H12O,H12P,H12Q), C125(H12R,H12S,H12T),
 C126(H12U,H12V,H12W), C127(H12X,H12Y,HH), C128(H12Z,HI,HJ), C1A(H1AA,H1AB,
 H1AC), C4C(H4CA,H4CB,H4CC)
7.f Idealised tetrahedral OH refined as rotating group:
 O1(H1), O2(H2), O3(H3), O4(H4), O1C(H1CA)
;
_olex2_date_sample_data_collection 2017-11-26
_olex2_date_sample_submission 2017-10-26
_olex2_submission_original_sample_id d160815_44_32
_olex2_submission_special_instructions 'No special instructions were received'
_oxdiff_exptl_absorpt_empirical_details
;
Empirical correction (ABSPACK) includes:
- Absorption correction using spherical harmonics
- Frame scaling
- Detector area scaling
;
_oxdiff_exptl_absorpt_empirical_full_max 1.602
_oxdiff_exptl_absorpt_empirical_full_min 0.788

loop_
_space_group_symop_operation_xyz
'x, y, z'
'-x+1/2, -y, z+1/2'
'-x, y+1/2, -z+1/2'
'x+1/2, -y+1/2, -z'

loop_
_atom_site_label
_atom_site_type_symbol
_atom_site_fract_x
_atom_site_fract_y
_atom_site_fract_z
_atom_site_U_iso_or_equiv
_atom_site_adp_type
_atom_site_occupancy
_atom_site_site_symmetry_order
_atom_site_calc_flag
_atom_site_refinement_flags_posn
_atom_site_refinement_flags_adp
_atom_site_refinement_flags_occupancy
_atom_site_disorder_assembly
_atom_site_disorder_group
O1 O 0.2068(2) 0.35540(19) 0.56817(8) 0.0636(8) Uani 1 1 d . . . . .
H1 H 0.2364 0.3632 0.5531 0.095 Uiso 1 1 calc GR . . . .
O2 O 0.3283(2) 0.39437(17) 0.52506(8) 0.0669(8) Uani 1 1 d . . . . .
H2 H 0.3329 0.4345 0.5178 0.100 Uiso 1 1 calc GR . . . .
O3 O 0.32139(19) 0.54114(19) 0.51907(10) 0.0714(9) Uani 1 1 d . . . . .
H3 H 0.2707 0.5532 0.5185 0.107 Uiso 1 1 calc GR . . . .
O4 O 0.1572(2) 0.55205(17) 0.54045(8) 0.0626(8) Uani 1 1 d . . . . .
H4 H 0.1631 0.5366 0.5578 0.094 Uiso 1 1 calc GR . . . .
O5 O 0.57079(14) 0.67524(11) 0.66643(5) 0.0350(4) Uani 1 1 d . . . . .
O6 O 0.67024(14) 0.58704(11) 0.65173(5) 0.0340(4) Uani 1 1 d . . . . .
O7 O 0.66506(15) 0.33309(12) 0.65212(5) 0.0376(5) Uani 1 1 d . . . . .
O8 O 0.56365(16) 0.24750(12) 0.66748(6) 0.0410(5) Uani 1 1 d . . . . .
O9 O 0.28210(16) 0.25018(12) 0.70966(6) 0.0448(6) Uani 1 1 d . . . . .
O10 O 0.18368(16) 0.33767(13) 0.72594(6) 0.0454(6) Uani 1 1 d . . . . .
O11 O 0.18877(14) 0.59219(12) 0.72479(6) 0.0391(5) Uani 1 1 d . . . . .
O12 O 0.28970(14) 0.67730(11) 0.70874(6) 0.0368(5) Uani 1 1 d . . . . .
C1 C 0.1672(16) 0.2721(16) 0.9080(4) 0.100(8) Uani 0.465(9) 1 d D U P A 1
H1A H 0.1470 0.3201 0.9105 0.150 Uiso 0.465(9) 1 calc GR . P A 1
H1B H 0.1964 0.2571 0.9262 0.150 Uiso 0.465(9) 1 calc GR . P A 1
H1C H 0.1193 0.2410 0.9043 0.150 Uiso 0.465(9) 1 calc GR . P A 1
C2 C 0.2290(10) 0.2688(14) 0.8812(3) 0.087(6) Uani 0.465(9) 1 d D U P A 1
H2A H 0.2770 0.3005 0.8852 0.105 Uiso 0.465(9) 1 calc R . P A 1
H2B H 0.2515 0.2207 0.8796 0.105 Uiso 0.465(9) 1 calc R . P A 1
C3 C 0.1887(7) 0.2892(6) 0.8513(2) 0.074(3) Uani 0.465(9) 1 d D U P A 1
H3A H 0.1727 0.3392 0.8522 0.089 Uiso 0.465(9) 1 calc R . P A 1
H3B H 0.1361 0.2620 0.8488 0.089 Uiso 0.465(9) 1 calc R . P A 1
C4 C 0.2434(6) 0.2781(5) 0.8232(2) 0.070(3) Uani 0.465(9) 1 d D U P A 1
H4A H 0.2731 0.2328 0.8247 0.085 Uiso 0.465(9) 1 calc R . P A 1
H4B H 0.2066 0.2765 0.8054 0.085 Uiso 0.465(9) 1 calc R . P A 1
C5 C 0.3068(4) 0.3358(3) 0.81953(10) 0.0833(17) Uani 1 1 d D U . . .
H5AA H 0.3369 0.3415 0.8387 0.100 Uiso 0.465(9) 1 calc R . P A 1
H5AB H 0.2758 0.3798 0.8157 0.100 Uiso 0.465(9) 1 calc R . P A 1
H5BC H 0.2804 0.3820 0.8161 0.100 Uiso 0.535(9) 1 calc R . P A 2
H5BD H 0.2626 0.3004 0.8156 0.100 Uiso 0.535(9) 1 calc R . P A 2
C6 C 0.3723(3) 0.3267(2) 0.79506(9) 0.0537(10) Uani 1 1 d D U . . .
H6A H 0.4021 0.2819 0.7982 0.064 Uiso 1 1 calc R . . . .
H6B H 0.4143 0.3648 0.7967 0.064 Uiso 1 1 calc R . . . .
C7 C 0.206(3) 0.506(3) 0.9159(10) 0.155(5) Uani 0.164(10) 1 d D U P B 1
H7A H 0.2122 0.4689 0.9307 0.232 Uiso 0.164(10) 1 calc R . P B 1
H7B H 0.1878 0.5493 0.9259 0.232 Uiso 0.164(10) 1 calc R . P B 1
H7C H 0.1636 0.4924 0.9012 0.232 Uiso 0.164(10) 1 calc R . P B 1
C8 C 0.292(2) 0.5189(16) 0.9002(6) 0.109(3) Uani 0.164(10) 1 d D U P B 1
H8A H 0.3340 0.5315 0.9154 0.131 Uiso 0.164(10) 1 calc R . P B 1
H8B H 0.3099 0.4747 0.8907 0.131 Uiso 0.164(10) 1 calc R . P B 1
C9 C 0.2895(4) 0.5769(3) 0.87626(11) 0.0710(12) Uani 1 1 d D U . . .
H9AA H 0.2322 0.5767 0.8676 0.085 Uiso 0.164(10) 1 calc R . P B 1
H9AB H 0.2960 0.6220 0.8868 0.085 Uiso 0.164(10) 1 calc R . P B 1
H9BC H 0.2577 0.6214 0.8764 0.085 Uiso 0.836(10) 1 calc R . P B 2
H9BD H 0.3216 0.5740 0.8951 0.085 Uiso 0.836(10) 1 calc R . P B 2
C10 C 0.3514(3) 0.5777(3) 0.85027(9) 0.0607(10) Uani 1 1 d D U . . .
H10A H 0.3812 0.5322 0.8498 0.073 Uiso 1 1 calc R . . . .
H10B H 0.3940 0.6144 0.8541 0.073 Uiso 1 1 calc R . . . .
C11 C 0.3123(3) 0.5907(2) 0.81924(8) 0.0485(8) Uani 1 1 d D U . . .
H11A H 0.2776 0.6337 0.8201 0.058 Uiso 1 1 calc R . . . .
H11B H 0.2746 0.5512 0.8142 0.058 Uiso 1 1 calc R . . . .
C12 C 0.3794(2) 0.59886(18) 0.79407(8) 0.0401(7) Uani 1 1 d . . . . .
H12A H 0.4110 0.6429 0.7973 0.048 Uiso 1 1 calc R . . . .
H12B H 0.4200 0.5597 0.7954 0.048 Uiso 1 1 calc R . . . .
C13 C 1.0448(4) 0.2625(4) 0.78024(15) 0.0850(17) Uani 1 1 d . . . . .
H13A H 1.0711 0.2928 0.7653 0.128 Uiso 1 1 calc GR . . . .
H13B H 1.0645 0.2143 0.7775 0.128 Uiso 1 1 calc GR . . . .
H13C H 1.0602 0.2786 0.8002 0.128 Uiso 1 1 calc GR . . . .
C14 C 0.9471(3) 0.2650(3) 0.77662(12) 0.0640(11) Uani 1 1 d . . . . .
H14A H 0.9321 0.2481 0.7565 0.077 Uiso 1 1 calc R . . . .
H14B H 0.9212 0.2328 0.7913 0.077 Uiso 1 1 calc R . . . .
C15 C 0.9099(3) 0.3386(2) 0.78103(10) 0.0567(10) Uani 1 1 d . . . . .
H15A H 0.9319 0.3696 0.7651 0.068 Uiso 1 1 calc R . . . .
H15B H 0.9300 0.3573 0.8003 0.068 Uiso 1 1 calc R . . . .
C16 C 0.8125(3) 0.3420(2) 0.78057(9) 0.0503(9) Uani 1 1 d . . . . .
H16A H 0.7945 0.3884 0.7881 0.060 Uiso 1 1 calc R . . . .
H16B H 0.7901 0.3062 0.7944 0.060 Uiso 1 1 calc R . . . .
C17 C 0.7732(3) 0.3303(2) 0.74915(9) 0.0485(8) Uani 1 1 d . . . . .
H17A H 0.7905 0.3691 0.7359 0.058 Uiso 1 1 calc R . . . .
H17B H 0.7960 0.2864 0.7407 0.058 Uiso 1 1 calc R . . . .
C18 C 0.6760(2) 0.32589(19) 0.74942(8) 0.0422(7) Uani 1 1 d . . . . .
H18A H 0.6532 0.3665 0.7604 0.051 Uiso 1 1 calc R . . . .
H18B H 0.6586 0.2830 0.7601 0.051 Uiso 1 1 calc R . . . .
C19 C 1.0582(3) 0.5179(4) 0.79901(15) 0.0912(19) Uani 1 1 d . . . . .
H19A H 1.0875 0.5584 0.7906 0.137 Uiso 1 1 calc GR . . . .
H19B H 1.0629 0.4782 0.7853 0.137 Uiso 1 1 calc GR . . . .
H19C H 1.0836 0.5056 0.8182 0.137 Uiso 1 1 calc GR . . . .
C20 C 0.9628(3) 0.5363(3) 0.80373(11) 0.0637(11) Uani 1 1 d . . . . .
H20A H 0.9340 0.4957 0.8128 0.076 Uiso 1 1 calc R . . . .
H20B H 0.9585 0.5760 0.8178 0.076 Uiso 1 1 calc R . . . .
C21 C 0.9179(3) 0.5557(3) 0.77464(11) 0.0567(10) Uani 1 1 d . . . . .
H21A H 0.9243 0.5165 0.7604 0.068 Uiso 1 1 calc R . . . .
H21B H 0.9464 0.5969 0.7659 0.068 Uiso 1 1 calc R . . . .
C22 C 0.8215(2) 0.5727(2) 0.77799(9) 0.0472(8) Uani 1 1 d . . . . .
H22A H 0.7935 0.5339 0.7887 0.057 Uiso 1 1 calc R . . . .
H22B H 0.8148 0.6156 0.7901 0.057 Uiso 1 1 calc R . . . .
C23 C 0.7782(2) 0.5833(2) 0.74765(8) 0.0431(7) Uani 1 1 d . . . . .
H23A H 0.7893 0.5416 0.7352 0.052 Uiso 1 1 calc R . . . .
H23B H 0.8048 0.6238 0.7377 0.052 Uiso 1 1 calc R . . . .
C24 C 0.6810(2) 0.59567(17) 0.74853(8) 0.0373(6) Uani 1 1 d . . . . .
H24A H 0.6692 0.6407 0.7586 0.045 Uiso 1 1 calc R . . . .
H24B H 0.6540 0.5580 0.7603 0.045 Uiso 1 1 calc R . . . .
C25 C 0.67991(18) 0.45987(17) 0.59253(7) 0.0338(6) Uani 1 1 d . . . . .
C26 C 0.65783(19) 0.39572(16) 0.66851(7) 0.0337(6) Uani 1 1 d . . . . .
C27 C 0.68650(18) 0.45924(18) 0.56012(7) 0.0350(6) Uani 1 1 d . . . . .
C28 C 0.64999(18) 0.52583(16) 0.69981(7) 0.0326(6) Uani 1 1 d . . . . .
C29 C 0.64348(18) 0.46122(17) 0.71481(7) 0.0338(6) Uani 1 1 d . . . . .
H29 H 0.6356 0.4617 0.7358 0.041 Uiso 1 1 calc R . . . .
C30 C 0.6481(2) 0.39509(17) 0.70002(7) 0.0348(6) Uani 1 1 d . . . . .
C31 C 0.66048(18) 0.52440(16) 0.66816(7) 0.0321(6) Uani 1 1 d . . . . .
C32 C 0.64268(19) 0.59690(16) 0.71644(7) 0.0332(6) Uani 1 1 d . . . . .
H32 H 0.6752 0.6321 0.7047 0.040 Uiso 1 1 calc R . . . .
C33 C 0.5167(2) 0.65400(15) 0.68968(7) 0.0333(6) Uani 1 1 d . . . . .
C34 C 0.3744(2) 0.65517(15) 0.71130(8) 0.0332(6) Uani 1 1 d . . . . .
C35 C 0.4296(2) 0.67305(15) 0.68724(7) 0.0331(6) Uani 1 1 d . . . . .
C36 C 0.54846(19) 0.61913(16) 0.71541(7) 0.0324(6) Uani 1 1 d . . . . .
C37 C 0.67320(17) 0.45954(16) 0.61996(7) 0.0327(6) Uani 1 1 d . . . . .
C38 C 0.2980(2) 0.52960(17) 0.75331(7) 0.0351(6) Uani 1 1 d . . . . .
C39 C 0.4033(2) 0.62038(15) 0.73725(7) 0.0338(6) Uani 1 1 d . . . . .
C40 C 0.66386(17) 0.46020(17) 0.65223(7) 0.0315(5) Uani 1 1 d . . . . .
C41 C 0.4909(2) 0.60309(16) 0.73867(7) 0.0331(6) Uani 1 1 d . . . . .
H41 H 0.5115 0.5799 0.7559 0.040 Uiso 1 1 calc R . . . .
C42 C 0.3403(2) 0.59981(17) 0.76222(8) 0.0363(6) Uani 1 1 d . . . . .
H42 H 0.2950 0.6362 0.7623 0.044 Uiso 1 1 calc R . . . .
C43 C 0.2268(2) 0.52904(17) 0.73456(7) 0.0357(6) Uani 1 1 d . . . . .
C44 C 0.3347(2) 0.32737(17) 0.76294(8) 0.0420(7) Uani 1 1 d . . . . .
H44 H 0.2882 0.2921 0.7627 0.050 Uiso 1 1 calc R . . . .
C45 C 0.3974(2) 0.30601(16) 0.73802(8) 0.0393(7) Uani 1 1 d . . . . .
C46 C 0.4851(2) 0.32201(17) 0.73958(8) 0.0389(7) Uani 1 1 d . . . . .
H46 H 0.5061 0.3448 0.7568 0.047 Uiso 1 1 calc R . . . .
C47 C 0.5098(2) 0.27093(16) 0.69067(8) 0.0380(7) Uani 1 1 d . . . . .
C48 C 0.5427(2) 0.30510(17) 0.71616(8) 0.0378(7) Uani 1 1 d . . . . .
C49 C 0.3991(2) 0.70978(16) 0.66111(8) 0.0357(6) Uani 1 1 d . . . . .
C50 C 0.3495(2) 0.77893(17) 0.61178(8) 0.0380(7) Uani 1 1 d . . . . .
C51 C 0.4140(2) 0.16840(18) 0.56198(8) 0.0411(7) Uani 1 1 d . . . . .
C52 C 0.6560(2) 0.51411(18) 0.54476(7) 0.0381(7) Uani 1 1 d . . . . .
C53 C 0.6281(2) 0.5707(2) 0.53018(8) 0.0403(7) Uani 1 1 d . . . . .
C54 C 0.7290(2) 0.39451(19) 0.54501(8) 0.0402(7) Uani 1 1 d . . . . .
C55 C 0.3647(2) 0.18914(18) 0.63931(9) 0.0438(8) Uani 1 1 d . . . . .
C56 C 0.5929(2) 0.62320(16) 0.64436(7) 0.0346(6) Uani 1 1 d . . . . .
H56A H 0.5993 0.6462 0.6247 0.042 Uiso 1 1 calc R . . . .
H56B H 0.5466 0.5887 0.6427 0.042 Uiso 1 1 calc R . . . .
C57 C 0.3907(3) 0.21810(17) 0.66172(9) 0.0440(8) Uani 1 1 d . . . . .
C58 C 0.1884(2) 0.46511(19) 0.72477(8) 0.0385(6) Uani 1 1 d . . . . .
C59 C 0.2691(2) 0.77382(18) 0.60267(8) 0.0402(7) Uani 1 1 d . . . . .
C60 C 0.3314(2) 0.46372(17) 0.76259(7) 0.0355(6) Uani 1 1 d . . . . .
H60 H 0.3799 0.4634 0.7750 0.043 Uiso 1 1 calc R . . . .
C61 C 0.4180(2) 0.82438(18) 0.59615(9) 0.0425(7) Uani 1 1 d . . . . .
C62 C 0.3668(2) 0.27180(16) 0.71208(8) 0.0402(7) Uani 1 1 d . . . . .
C63 C 0.3990(2) 0.22793(19) 0.54181(9) 0.0436(7) Uani 1 1 d . . . . .
C64 C 0.2238(2) 0.40058(17) 0.73490(8) 0.0387(7) Uani 1 1 d . . . . .
C65 C 0.1865(2) 0.76911(18) 0.59620(8) 0.0396(7) Uani 1 1 d . . . . .
C66 C 0.4221(2) 0.25366(16) 0.68809(8) 0.0399(7) Uani 1 1 d . . . . .
C67 C 0.3306(2) 0.15249(18) 0.61329(9) 0.0428(7) Uani 1 1 d . . . . .
C68 C 0.2950(2) 0.39850(17) 0.75407(8) 0.0398(7) Uani 1 1 d . . . . .
C69 C 0.5871(2) 0.29799(18) 0.64517(8) 0.0398(7) Uani 1 1 d . . . . .
H69A H 0.5417 0.3332 0.6433 0.048 Uiso 1 1 calc R . . . .
H69B H 0.5929 0.2741 0.6257 0.048 Uiso 1 1 calc R . . . .
C70 C 0.6871(2) 0.6338(2) 0.52228(9) 0.0454(8) Uani 1 1 d . . . . .
C71 C 0.6372(2) 0.32474(17) 0.71709(8) 0.0388(7) Uani 1 1 d . . . . .
H71 H 0.6682 0.2882 0.7055 0.047 Uiso 1 1 calc R . . . .
C72 C 0.2286(2) 0.62555(18) 0.69978(8) 0.0393(7) Uani 1 1 d . . . . .
H72A H 0.1849 0.6482 0.6873 0.047 Uiso 1 1 calc R . . . .
H72B H 0.2568 0.5896 0.6875 0.047 Uiso 1 1 calc R . . . .
C73 C 0.0626(2) 0.4619(2) 0.68535(8) 0.0447(7) Uani 1 1 d . . . . .
C74 C 0.3900(2) 0.2798(2) 0.52616(9) 0.0459(8) Uani 1 1 d . . . . .
C75 C 0.3803(2) 0.3450(2) 0.50768(9) 0.0476(8) Uani 1 1 d . . . . .
C76 C 0.3694(2) 0.16137(18) 0.58722(9) 0.0433(7) Uani 1 1 d . . . . .
C77 C 0.5385(2) 0.5756(2) 0.52177(8) 0.0434(7) Uani 1 1 d . . . . .
C78 C 0.1278(2) 0.6686(2) 0.55996(9) 0.0459(8) Uani 1 1 d . . . . .
C79 C 0.1185(2) 0.46476(19) 0.70418(8) 0.0414(7) Uani 1 1 d . . . . .
C80 C 0.2213(2) 0.30235(19) 0.70088(9) 0.0468(8) Uani 1 1 d . . . . .
H80A H 0.2493 0.3373 0.6880 0.056 Uiso 1 1 calc R . . . .
H80B H 0.1763 0.2797 0.6890 0.056 Uiso 1 1 calc R . . . .
C81 C 0.3752(2) 0.74054(17) 0.63860(8) 0.0400(7) Uani 1 1 d . . . . .
C82 C 0.1557(2) 0.7146(2) 0.57623(8) 0.0425(7) Uani 1 1 d . . . . .
C83 C 0.1200(2) 0.81898(19) 0.61114(9) 0.0440(7) Uani 1 1 d . . . . .
C84 C 0.4848(2) 0.11461(19) 0.55334(8) 0.0424(7) Uani 1 1 d . . . . .
C85 C 0.8244(2) 0.3940(2) 0.55408(9) 0.0458(8) Uani 1 1 d . . . . .
H85A H 0.8518 0.4363 0.5465 0.069 Uiso 1 1 calc GR . . . .
H85B H 0.8518 0.3527 0.5456 0.069 Uiso 1 1 calc GR . . . .
H85C H 0.8291 0.3926 0.5758 0.069 Uiso 1 1 calc GR . . . .
C86 C -0.0018(2) 0.4574(2) 0.66208(8) 0.0459(8) Uani 1 1 d . . . . .
C87 C 0.0956(3) 0.6094(2) 0.54064(9) 0.0508(9) Uani 1 1 d . . . . .
C88 C -0.0540(2) 0.5239(2) 0.65443(9) 0.0479(8) Uani 1 1 d . . . . .
C89 C 0.2535(3) 0.1031(2) 0.61884(10) 0.0500(9) Uani 1 1 d . . . . .
C90 C 0.4644(2) 0.5828(2) 0.51563(9) 0.0478(8) Uani 1 1 d . . . . .
C91 C -0.0131(2) 0.3948(2) 0.64894(9) 0.0510(9) Uani 1 1 d . . . . .
C92 C 0.1647(3) 0.8748(2) 0.63089(10) 0.0554(9) Uani 1 1 d . . . . .
H92A H 0.1958 0.8514 0.6469 0.083 Uiso 1 1 calc GR . . . .
H92B H 0.1224 0.9061 0.6396 0.083 Uiso 1 1 calc GR . . . .
H92C H 0.2038 0.9020 0.6186 0.083 Uiso 1 1 calc GR . . . .
C93 C 0.3732(2) 0.5969(2) 0.50735(10) 0.0503(8) Uani 1 1 d . . . . .
C94 C -0.0215(2) 0.3336(2) 0.63504(10) 0.0499(9) Uani 1 1 d . . . . .
C95 C 0.1311(3) 0.3186(2) 0.55942(9) 0.0505(8) Uani 1 1 d . . . . .
C96 C 0.0759(2) 0.3156(2) 0.58683(10) 0.0514(9) Uani 1 1 d . . . . .
C97 C 0.6851(2) 0.3269(2) 0.55618(11) 0.0512(9) Uani 1 1 d . . . . .
H97A H 0.6903 0.3238 0.5779 0.077 Uiso 1 1 calc GR . . . .
H97B H 0.7119 0.2861 0.5470 0.077 Uiso 1 1 calc GR . . . .
H97C H 0.6254 0.3281 0.5507 0.077 Uiso 1 1 calc GR . . . .
C98 C 0.5700(2) 0.1557(2) 0.54940(9) 0.0487(8) Uani 1 1 d . . . . .
H98A H 0.5616 0.1946 0.5355 0.073 Uiso 1 1 calc GR . . . .
H98B H 0.6131 0.1241 0.5415 0.073 Uiso 1 1 calc GR . . . .
H98C H 0.5884 0.1739 0.5687 0.073 Uiso 1 1 calc GR . . . .
C99 C -0.0848(2) 0.2751(2) 0.64605(11) 0.0531(9) Uani 1 1 d . . . . .
C100 C 0.4501(3) 0.8805(2) 0.61895(10) 0.0503(9) Uani 1 1 d . . . . .
H10C H 0.4033 0.9111 0.6247 0.075 Uiso 1 1 calc GR . . . .
H10D H 0.4947 0.9085 0.6097 0.075 Uiso 1 1 calc GR . . . .
H10E H 0.4723 0.8571 0.6367 0.075 Uiso 1 1 calc GR . . . .
C101 C 0.0305(2) 0.3215(2) 0.60876(10) 0.0502(9) Uani 1 1 d . . . . .
C102 C 0.4924(3) 0.7768(2) 0.58667(11) 0.0542(9) Uani 1 1 d . . . . .
H10F H 0.5163 0.7540 0.6043 0.081 Uiso 1 1 calc GR . . . .
H10G H 0.5359 0.8051 0.5770 0.081 Uiso 1 1 calc GR . . . .
H10H H 0.4721 0.7411 0.5728 0.081 Uiso 1 1 calc GR . . . .
C103 C 0.7221(3) 0.4000(2) 0.51043(9) 0.0517(9) Uani 1 1 d . . . . .
H10I H 0.6627 0.4041 0.5047 0.077 Uiso 1 1 calc GR . . . .
H10J H 0.7462 0.3580 0.5013 0.077 Uiso 1 1 calc GR . . . .
H10K H 0.7529 0.4413 0.5035 0.077 Uiso 1 1 calc GR . . . .
C104 C 0.0084(3) 0.5856(3) 0.64766(12) 0.0611(11) Uani 1 1 d . . . . .
H10L H 0.0430 0.5948 0.6653 0.092 Uiso 1 1 calc GR . . . .
H10M H -0.0238 0.6276 0.6426 0.092 Uiso 1 1 calc GR . . . .
H10N H 0.0448 0.5728 0.6309 0.092 Uiso 1 1 calc GR . . . .
C105 C 0.2802(3) 0.0480(2) 0.64285(11) 0.0580(10) Uani 1 1 d . . . . .
H10O H 0.3341 0.0270 0.6372 0.087 Uiso 1 1 calc GR . . . .
H10P H 0.2371 0.0114 0.6442 0.087 Uiso 1 1 calc GR . . . .
H10Q H 0.2860 0.0711 0.6622 0.087 Uiso 1 1 calc GR . . . .
C106 C -0.1103(2) 0.5415(3) 0.68188(10) 0.0551(9) Uani 1 1 d . . . . .
H10R H -0.1480 0.5020 0.6860 0.083 Uiso 1 1 calc GR . . . .
H10S H -0.1439 0.5833 0.6776 0.083 Uiso 1 1 calc GR . . . .
H10T H -0.0746 0.5501 0.6993 0.083 Uiso 1 1 calc GR . . . .
C107 C 0.4956(3) 0.0590(2) 0.57834(10) 0.0538(9) Uani 1 1 d . . . . .
H10U H 0.5103 0.0823 0.5971 0.081 Uiso 1 1 calc GR . . . .
H10V H 0.5405 0.0263 0.5728 0.081 Uiso 1 1 calc GR . . . .
H10W H 0.4427 0.0333 0.5809 0.081 Uiso 1 1 calc GR . . . .
C108 C 0.7798(3) 0.6178(2) 0.53111(10) 0.0542(9) Uani 1 1 d . . . . .
H10X H 0.7824 0.6062 0.5523 0.081 Uiso 1 1 calc GR . . . .
H10Y H 0.8148 0.6590 0.5272 0.081 Uiso 1 1 calc GR . . . .
H H 0.8005 0.5782 0.5194 0.081 Uiso 1 1 calc GR . . . .
C109 C 0.3802(3) 0.8620(2) 0.56837(10) 0.0527(9) Uani 1 1 d . . . . .
H10Z H 0.3556 0.8272 0.5549 0.079 Uiso 1 1 calc GR . . . .
HA H 0.4248 0.8876 0.5580 0.079 Uiso 1 1 calc GR . . . .
HB H 0.3364 0.8948 0.5748 0.079 Uiso 1 1 calc GR . . . .
C110 C 0.6823(3) 0.6472(3) 0.48794(10) 0.0611(11) Uani 1 1 d . . . . .
H11C H 0.7014 0.6054 0.4773 0.092 Uiso 1 1 calc GR . . . .
H11D H 0.7185 0.6869 0.4827 0.092 Uiso 1 1 calc GR . . . .
H11E H 0.6241 0.6578 0.4823 0.092 Uiso 1 1 calc GR . . . .
C111 C 0.6548(3) 0.6995(2) 0.53952(11) 0.0562(9) Uani 1 1 d . . . . .
H11F H 0.5969 0.7099 0.5335 0.084 Uiso 1 1 calc GR . . . .
H11G H 0.6910 0.7396 0.5349 0.084 Uiso 1 1 calc GR . . . .
H11H H 0.6564 0.6903 0.5610 0.084 Uiso 1 1 calc GR . . . .
C112 C 0.0679(3) 0.8570(2) 0.58630(10) 0.0550(9) Uani 1 1 d . . . . .
H11I H 0.1057 0.8858 0.5742 0.083 Uiso 1 1 calc GR . . . .
H11J H 0.0251 0.8868 0.5956 0.083 Uiso 1 1 calc GR . . . .
H11K H 0.0404 0.8221 0.5736 0.083 Uiso 1 1 calc GR . . . .
C113 C 0.4579(3) 0.0771(2) 0.52402(10) 0.0519(9) Uani 1 1 d . . . . .
H11L H 0.4065 0.0500 0.5276 0.078 Uiso 1 1 calc GR . . . .
H11M H 0.5030 0.0456 0.5175 0.078 Uiso 1 1 calc GR . . . .
H11N H 0.4473 0.1120 0.5085 0.078 Uiso 1 1 calc GR . . . .
C114 C 0.2284(3) 0.0653(2) 0.58953(11) 0.0582(10) Uani 1 1 d . . . . .
H11O H 0.2159 0.1001 0.5741 0.087 Uiso 1 1 calc GR . . . .
H11P H 0.1785 0.0363 0.5931 0.087 Uiso 1 1 calc GR . . . .
H11Q H 0.2751 0.0356 0.5829 0.087 Uiso 1 1 calc GR . . . .
C115 C -0.1107(3) 0.5102(3) 0.62686(10) 0.0595(10) Uani 1 1 d . . . . .
H11R H -0.0757 0.4949 0.6101 0.089 Uiso 1 1 calc GR . . . .
H11S H -0.1404 0.5533 0.6215 0.089 Uiso 1 1 calc GR . . . .
H11T H -0.1518 0.4736 0.6316 0.089 Uiso 1 1 calc GR . . . .
C116 C -0.1537(3) 0.2662(3) 0.62127(11) 0.0595(10) Uani 1 1 d . . . . .
H11U H -0.1834 0.3106 0.6185 0.089 Uiso 1 1 calc GR . . . .
H11V H -0.1939 0.2301 0.6274 0.089 Uiso 1 1 calc GR . . . .
H11W H -0.1268 0.2524 0.6025 0.089 Uiso 1 1 calc GR . . . .
C117 C 0.1787(3) 0.1476(2) 0.63090(12) 0.0593(10) Uani 1 1 d . . . . .
H11X H 0.1965 0.1727 0.6489 0.089 Uiso 1 1 calc GR . . . .
H11Y H 0.1313 0.1168 0.6358 0.089 Uiso 1 1 calc GR . . . .
HC H 0.1612 0.1813 0.6157 0.089 Uiso 1 1 calc GR . . . .
C118 C 0.0611(3) 0.7739(2) 0.63109(10) 0.0565(10) Uani 1 1 d . . . . .
H11Z H 0.0270 0.7430 0.6185 0.085 Uiso 1 1 calc GR . . . .
HD H 0.0239 0.8046 0.6426 0.085 Uiso 1 1 calc GR . . . .
HE H 0.0951 0.7456 0.6447 0.085 Uiso 1 1 calc GR . . . .
C119 C -0.1264(3) 0.2962(3) 0.67553(11) 0.0610(11) Uani 1 1 d . . . . .
H11 H -0.0830 0.3022 0.6908 0.092 Uiso 1 1 calc GR . . . .
HF H -0.1659 0.2596 0.6817 0.092 Uiso 1 1 calc GR . . . .
HG H -0.1569 0.3403 0.6728 0.092 Uiso 1 1 calc GR . . . .
C120 C 0.4672(3) 0.3804(2) 0.50302(12) 0.0610(11) Uani 1 1 d . . . . .
H12C H 0.4601 0.4229 0.4911 0.091 Uiso 1 1 calc GR . . . .
H12D H 0.5049 0.3480 0.4926 0.091 Uiso 1 1 calc GR . . . .
H12E H 0.4915 0.3925 0.5224 0.091 Uiso 1 1 calc GR . . . .
C121 C 0.0121(3) 0.5802(3) 0.55402(11) 0.0627(11) Uani 1 1 d . . . . .
H12F H -0.0134 0.5473 0.5399 0.094 Uiso 1 1 calc GR . . . .
H12G H -0.0270 0.6189 0.5577 0.094 Uiso 1 1 calc GR . . . .
H12H H 0.0242 0.5561 0.5728 0.094 Uiso 1 1 calc GR . . . .
C122 C 0.0828(4) 0.6332(3) 0.50853(11) 0.0679(12) Uani 1 1 d . . . . .
H12I H 0.1363 0.6503 0.5005 0.102 Uiso 1 1 calc GR . . . .
H12J H 0.0409 0.6709 0.5080 0.102 Uiso 1 1 calc GR . . . .
H12K H 0.0628 0.5938 0.4965 0.102 Uiso 1 1 calc GR . . . .
C123 C 0.3652(3) 0.5966(4) 0.47303(13) 0.0890(19) Uani 1 1 d . . . . .
H12L H 0.3904 0.5537 0.4651 0.133 Uiso 1 1 calc GR . . . .
H12M H 0.3946 0.6373 0.4648 0.133 Uiso 1 1 calc GR . . . .
H12N H 0.3056 0.5985 0.4675 0.133 Uiso 1 1 calc GR . . . .
C124 C 0.3345(5) 0.3291(3) 0.47800(13) 0.0787(15) Uani 1 1 d . . . . .
H12O H 0.2798 0.3074 0.4822 0.118 Uiso 1 1 calc GR . . . .
H12P H 0.3688 0.2971 0.4660 0.118 Uiso 1 1 calc GR . . . .
H12Q H 0.3258 0.3727 0.4670 0.118 Uiso 1 1 calc GR . . . .
C125 C 0.1596(4) 0.2444(3) 0.54969(14) 0.0743(14) Uani 1 1 d . . . . .
H12R H 0.1932 0.2478 0.5314 0.111 Uiso 1 1 calc GR . . . .
H12S H 0.1099 0.2153 0.5460 0.111 Uiso 1 1 calc GR . . . .
H12T H 0.1936 0.2233 0.5655 0.111 Uiso 1 1 calc GR . . . .
C126 C 0.3455(3) 0.6661(3) 0.52129(15) 0.0720(14) Uani 1 1 d . . . . .
H12U H 0.2869 0.6758 0.5158 0.108 Uiso 1 1 calc GR . . . .
H12V H 0.3817 0.7039 0.5140 0.108 Uiso 1 1 calc GR . . . .
H12W H 0.3502 0.6630 0.5430 0.108 Uiso 1 1 calc GR . . . .
C127 C -0.0352(3) 0.2055(3) 0.64999(17) 0.0791(15) Uani 1 1 d . . . . .
H12X H -0.0036 0.1954 0.6317 0.119 Uiso 1 1 calc GR . . . .
H12Y H -0.0748 0.1674 0.6540 0.119 Uiso 1 1 calc GR . . . .
HH H 0.0040 0.2100 0.6667 0.119 Uiso 1 1 calc GR . . . .
C128 C 0.0836(4) 0.3571(4) 0.53501(12) 0.0837(17) Uani 1 1 d . . . . .
H12Z H 0.0615 0.4012 0.5429 0.126 Uiso 1 1 calc GR . . . .
HI H 0.0368 0.3281 0.5280 0.126 Uiso 1 1 calc GR . . . .
HJ H 0.1218 0.3669 0.5184 0.126 Uiso 1 1 calc GR . . . .
Cl1C Cl 0.36046(11) 0.45774(14) 0.65751(4) 0.0771(6) Uani 0.689(4) 1 d . U P C 1
Cl2C Cl 0.38720(14) 0.57987(9) 0.60475(5) 0.0789(7) Uani 0.689(4) 1 d . U P C 1
O1C O 0.1777(2) 0.48469(19) 0.59503(8) 0.0423(8) Uani 0.689(4) 1 d D U P C 1
H1CA H 0.1763 0.4425 0.5900 0.063 Uiso 0.689(4) 1 calc GR . P C 1
C1C C 0.2236(3) 0.4918(4) 0.62343(10) 0.0620(16) Uani 0.689(4) 1 d D U P C 1
H1CB H 0.1913 0.4691 0.6396 0.074 Uiso 0.689(4) 1 calc R . P C 1
H1CC H 0.2305 0.5418 0.6284 0.074 Uiso 0.689(4) 1 calc R . P C 1
C2C C 0.3114(4) 0.4566(4) 0.62038(14) 0.0618(15) Uani 0.689(4) 1 d . U P C 1
H2C H 0.3020 0.4065 0.6148 0.074 Uiso 0.689(4) 1 calc R . P C 1
C3C C 0.3665(4) 0.4887(3) 0.59687(14) 0.0553(14) Uani 0.689(4) 1 d . U P C 1
H3C H 0.3365 0.4856 0.5773 0.066 Uiso 0.689(4) 1 calc R . P C 1
C3A C 0.2521(6) 0.3246(6) 0.8744(2) 0.078(3) Uani 0.535(9) 1 d D U P A 2
H3AA H 0.2740 0.3359 0.8945 0.093 Uiso 0.535(9) 1 calc R . P A 2
H3AB H 0.2088 0.3601 0.8695 0.093 Uiso 0.535(9) 1 calc R . P A 2
C4A C 0.3251(5) 0.3319(5) 0.85187(13) 0.060(2) Uani 0.535(9) 1 d D U P A 2
H4AA H 0.3570 0.3746 0.8573 0.072 Uiso 0.535(9) 1 calc R . P A 2
H4AB H 0.3634 0.2917 0.8550 0.072 Uiso 0.535(9) 1 calc R . P A 2
C2A C 0.2086(11) 0.2524(7) 0.8760(3) 0.088(5) Uani 0.535(9) 1 d D U P A 2
H2AA H 0.2523 0.2155 0.8764 0.106 Uiso 0.535(9) 1 calc R . P A 2
H2AB H 0.1745 0.2456 0.8578 0.106 Uiso 0.535(9) 1 calc R . P A 2
C1A C 0.1508(11) 0.2439(11) 0.9036(3) 0.072(4) Uani 0.535(9) 1 d D U P A 2
H1AA H 0.1107 0.2828 0.9044 0.108 Uiso 0.535(9) 1 calc GR . P A 2
H1AB H 0.1853 0.2441 0.9217 0.108 Uiso 0.535(9) 1 calc GR . P A 2
H1AC H 0.1201 0.1997 0.9022 0.108 Uiso 0.535(9) 1 calc GR . P A 2
C7A C 0.1612(6) 0.5180(9) 0.90081(19) 0.155(5) Uani 0.836(10) 1 d D U P B 2
H7AA H 0.1228 0.4781 0.8990 0.232 Uiso 0.836(10) 1 calc R . P B 2
H7AB H 0.1907 0.5156 0.9200 0.232 Uiso 0.836(10) 1 calc R . P B 2
H7AC H 0.1290 0.5616 0.8997 0.232 Uiso 0.836(10) 1 calc R . P B 2
C8A C 0.2268(5) 0.5158(5) 0.87494(16) 0.109(3) Uani 0.836(10) 1 d D U P B 2
H8AA H 0.2582 0.4711 0.8759 0.131 Uiso 0.836(10) 1 calc R . P B 2
H8AB H 0.1966 0.5172 0.8557 0.131 Uiso 0.836(10) 1 calc R . P B 2
C4C C 0.4554(4) 0.4503(4) 0.59367(14) 0.0614(17) Uani 0.689(4) 1 d . U P . .
H4CA H 0.4806 0.4622 0.5744 0.092 Uiso 0.689(4) 1 calc GR . P C .
H4CB H 0.4473 0.3996 0.5949 0.092 Uiso 0.689(4) 1 calc GR . P C .
H4CC H 0.4929 0.4656 0.6097 0.092 Uiso 0.689(4) 1 calc GR . P C .

loop_
_atom_site_aniso_label
_atom_site_aniso_U_11
_atom_site_aniso_U_22
_atom_site_aniso_U_33
_atom_site_aniso_U_23
_atom_site_aniso_U_13
_atom_site_aniso_U_12
O1 0.0518(16) 0.0699(19) 0.0692(19) -0.0038(16) 0.0105(14) -0.0097(14)
O2 0.0664(19) 0.0510(16) 0.083(2) 0.0007(15) 0.0152(17) 0.0119(15)
O3 0.0423(14) 0.0622(18) 0.110(3) 0.0199(19) -0.0035(16) -0.0051(14)
O4 0.0617(17) 0.0577(18) 0.0685(18) -0.0095(14) 0.0003(15) 0.0019(14)
O5 0.0356(11) 0.0279(10) 0.0414(11) 0.0030(8) 0.0009(9) -0.0007(8)
O6 0.0296(10) 0.0305(10) 0.0419(11) 0.0046(9) 0.0011(9) -0.0022(8)
O7 0.0379(11) 0.0296(10) 0.0452(12) -0.0035(9) 0.0045(9) 0.0035(9)
O8 0.0488(13) 0.0256(10) 0.0486(13) -0.0002(9) 0.0084(10) 0.0018(9)
O9 0.0434(13) 0.0287(10) 0.0622(15) -0.0041(10) 0.0101(11) -0.0068(9)
O10 0.0393(12) 0.0334(11) 0.0635(15) -0.0085(11) 0.0120(11) -0.0093(10)
O11 0.0303(10) 0.0341(11) 0.0528(13) -0.0011(10) -0.0011(9) 0.0023(9)
O12 0.0302(10) 0.0282(10) 0.0519(13) -0.0004(9) -0.0042(9) 0.0037(8)
C1 0.067(11) 0.15(2) 0.088(9) 0.015(10) 0.020(8) 0.024(12)
C2 0.056(7) 0.130(18) 0.075(7) 0.015(8) 0.012(5) 0.027(8)
C3 0.079(6) 0.072(7) 0.071(5) 0.004(5) 0.029(5) 0.023(5)
C4 0.075(6) 0.075(6) 0.061(5) 0.022(4) 0.030(4) 0.035(4)
C5 0.122(4) 0.069(3) 0.058(2) 0.020(2) 0.034(3) 0.050(3)
C6 0.078(3) 0.0371(17) 0.0458(19) 0.0072(15) 0.0125(19) 0.0092(18)
C7 0.105(6) 0.291(15) 0.069(5) 0.034(7) 0.016(4) -0.061(8)
C8 0.105(5) 0.160(7) 0.062(3) -0.012(4) 0.013(3) -0.054(5)
C9 0.088(3) 0.074(3) 0.052(2) 0.001(2) 0.009(2) 0.012(2)
C10 0.080(3) 0.055(2) 0.048(2) 0.0061(17) 0.0024(19) -0.006(2)
C11 0.055(2) 0.0460(19) 0.0450(18) -0.0025(15) 0.0093(15) 0.0072(16)
C12 0.0432(17) 0.0331(15) 0.0441(17) -0.0066(13) 0.0034(14) 0.0007(13)
C13 0.056(3) 0.108(5) 0.092(4) 0.020(3) 0.012(3) 0.010(3)
C14 0.051(2) 0.072(3) 0.069(3) 0.006(2) 0.002(2) 0.006(2)
C15 0.058(2) 0.056(2) 0.056(2) 0.0075(18) -0.0060(18) -0.0093(19)
C16 0.056(2) 0.0428(18) 0.052(2) 0.0030(16) -0.0059(17) -0.0013(16)
C17 0.048(2) 0.0453(19) 0.052(2) 0.0069(16) -0.0062(16) 0.0081(16)
C18 0.0452(18) 0.0363(16) 0.0450(18) 0.0086(14) -0.0025(14) 0.0084(14)
C19 0.045(2) 0.142(6) 0.086(4) 0.000(4) -0.015(2) 0.013(3)
C20 0.045(2) 0.082(3) 0.064(2) -0.004(2) -0.0101(18) 0.002(2)
C21 0.0423(19) 0.064(3) 0.063(2) 0.0049(19) -0.0116(17) -0.0018(17)
C22 0.0436(18) 0.0493(19) 0.0488(19) 0.0006(16) -0.0123(15) 0.0011(16)
C23 0.0321(15) 0.0503(19) 0.0470(18) 0.0005(15) -0.0018(13) -0.0023(14)
C24 0.0369(15) 0.0339(15) 0.0409(16) -0.0019(12) -0.0043(13) -0.0013(12)
C25 0.0264(12) 0.0334(14) 0.0415(15) -0.0006(13) 0.0013(11) -0.0001(12)
C26 0.0297(13) 0.0287(13) 0.0427(16) -0.0003(12) 0.0020(12) 0.0054(11)
C27 0.0255(12) 0.0386(15) 0.0411(15) -0.0031(13) 0.0011(11) -0.0036(12)
C28 0.0254(12) 0.0331(15) 0.0392(14) -0.0004(12) -0.0002(11) 0.0023(11)
C29 0.0306(13) 0.0325(14) 0.0384(14) 0.0047(12) -0.0014(11) 0.0041(12)
C30 0.0310(14) 0.0325(14) 0.0408(15) 0.0020(12) 0.0009(12) 0.0061(12)
C31 0.0247(12) 0.0299(14) 0.0416(15) 0.0061(11) -0.0007(11) -0.0011(10)
C32 0.0319(14) 0.0293(14) 0.0383(15) 0.0020(11) -0.0027(12) 0.0001(11)
C33 0.0338(15) 0.0239(13) 0.0420(16) -0.0003(11) 0.0008(12) -0.0020(11)
C34 0.0301(14) 0.0237(13) 0.0459(16) -0.0033(11) -0.0013(12) 0.0033(11)
C35 0.0332(14) 0.0238(13) 0.0423(16) -0.0013(11) -0.0028(12) -0.0001(11)
C36 0.0313(14) 0.0261(13) 0.0398(15) -0.0018(11) -0.0022(12) -0.0001(11)
C37 0.0242(12) 0.0308(13) 0.0431(15) 0.0014(12) 0.0024(11) -0.0008(11)
C38 0.0331(14) 0.0314(14) 0.0407(15) -0.0023(12) 0.0047(11) 0.0014(12)
C39 0.0354(15) 0.0246(13) 0.0413(15) -0.0044(11) -0.0018(12) 0.0011(11)
C40 0.0224(12) 0.0336(14) 0.0385(14) 0.0024(12) 0.0019(10) 0.0008(11)
C41 0.0333(14) 0.0279(14) 0.0380(15) 0.0003(11) -0.0022(12) 0.0024(11)
C42 0.0341(15) 0.0296(14) 0.0453(17) -0.0035(12) 0.0018(13) 0.0022(12)
C43 0.0330(14) 0.0289(14) 0.0451(16) -0.0009(12) 0.0059(12) 0.0012(12)
C44 0.0493(19) 0.0283(14) 0.0484(18) 0.0034(13) 0.0120(15) -0.0009(14)
C45 0.0475(18) 0.0250(14) 0.0454(17) 0.0046(12) 0.0080(14) 0.0020(13)
C46 0.0487(18) 0.0256(14) 0.0425(16) 0.0050(12) 0.0052(14) 0.0038(13)
C47 0.0440(17) 0.0235(13) 0.0464(17) 0.0009(12) 0.0061(14) 0.0013(12)
C48 0.0421(17) 0.0272(14) 0.0442(17) 0.0048(12) 0.0029(13) 0.0053(12)
C49 0.0331(14) 0.0263(13) 0.0479(17) -0.0002(12) -0.0033(13) 0.0019(11)
C50 0.0384(16) 0.0281(14) 0.0475(17) 0.0008(12) -0.0075(13) 0.0032(12)
C51 0.0396(16) 0.0338(15) 0.0498(18) -0.0060(14) -0.0040(14) -0.0046(13)
C52 0.0317(14) 0.0443(17) 0.0382(15) -0.0028(13) 0.0028(12) -0.0013(13)
C53 0.0343(15) 0.0471(18) 0.0395(16) -0.0025(14) -0.0002(13) 0.0032(14)
C54 0.0297(14) 0.0411(17) 0.0498(18) -0.0097(14) 0.0030(13) -0.0037(13)
C55 0.0476(19) 0.0297(15) 0.054(2) -0.0057(14) 0.0076(16) -0.0017(13)
C56 0.0362(15) 0.0289(14) 0.0388(15) 0.0023(12) -0.0016(12) 0.0016(12)
C57 0.051(2) 0.0282(15) 0.053(2) -0.0017(14) 0.0065(16) -0.0028(14)
C58 0.0311(14) 0.0372(15) 0.0471(17) -0.0048(14) 0.0067(12) -0.0037(13)
C59 0.0433(17) 0.0321(15) 0.0453(17) 0.0013(13) -0.0051(14) 0.0000(13)
C60 0.0362(15) 0.0312(14) 0.0390(14) -0.0007(13) 0.0068(12) 0.0034(13)
C61 0.0412(17) 0.0353(16) 0.0510(19) 0.0055(14) -0.0068(14) 0.0023(14)
C62 0.0428(17) 0.0246(13) 0.0533(19) 0.0034(13) 0.0090(15) -0.0016(12)
C63 0.0385(16) 0.0380(17) 0.054(2) -0.0066(15) -0.0016(14) -0.0017(13)
C64 0.0369(15) 0.0289(14) 0.0502(18) -0.0037(13) 0.0116(14) -0.0041(12)
C65 0.0399(16) 0.0353(15) 0.0436(17) 0.0056(13) -0.0060(13) -0.0022(13)
C66 0.0466(18) 0.0238(13) 0.0493(18) -0.0023(13) 0.0070(15) -0.0010(12)
C67 0.0439(18) 0.0309(15) 0.0534(19) -0.0075(14) 0.0064(15) -0.0004(13)
C68 0.0412(16) 0.0326(15) 0.0458(17) 0.0005(13) 0.0130(14) -0.0005(13)
C69 0.0459(18) 0.0332(15) 0.0405(16) -0.0028(13) 0.0026(14) -0.0015(13)
C70 0.0397(17) 0.051(2) 0.0454(18) 0.0059(15) 0.0008(14) 0.0019(15)
C71 0.0409(17) 0.0322(15) 0.0434(17) 0.0026(13) 0.0016(13) 0.0071(13)
C72 0.0336(15) 0.0342(15) 0.0500(18) 0.0012(13) -0.0060(13) 0.0005(12)
C73 0.0303(14) 0.0488(18) 0.0551(19) -0.0096(17) 0.0084(13) -0.0052(14)
C74 0.0371(17) 0.0439(19) 0.057(2) -0.0056(16) 0.0005(15) -0.0015(14)
C75 0.0433(18) 0.0389(17) 0.061(2) -0.0025(16) -0.0024(16) -0.0002(15)
C76 0.0410(17) 0.0321(15) 0.057(2) -0.0078(14) -0.0026(15) -0.0013(13)
C77 0.0390(17) 0.0474(19) 0.0437(17) -0.0014(15) -0.0005(14) 0.0040(14)
C78 0.0376(17) 0.0496(19) 0.0505(19) -0.0022(16) -0.0013(15) -0.0044(15)
C79 0.0307(14) 0.0398(16) 0.0539(18) -0.0045(15) 0.0058(13) -0.0050(13)
C80 0.0431(18) 0.0363(16) 0.061(2) -0.0087(15) 0.0036(16) -0.0080(14)
C81 0.0370(16) 0.0298(15) 0.0531(19) 0.0015(13) -0.0052(14) 0.0018(12)
C82 0.0365(16) 0.0462(18) 0.0450(17) 0.0046(14) -0.0027(14) -0.0026(14)
C83 0.0424(17) 0.0412(17) 0.0485(19) 0.0018(14) -0.0010(15) -0.0001(14)
C84 0.0384(16) 0.0373(17) 0.0516(19) -0.0047(14) -0.0021(14) -0.0004(13)
C85 0.0328(16) 0.0481(19) 0.056(2) -0.0071(16) 0.0058(14) 0.0011(14)
C86 0.0302(14) 0.057(2) 0.0505(18) -0.0095(17) 0.0074(13) -0.0098(15)
C87 0.0449(19) 0.053(2) 0.055(2) -0.0072(17) 0.0020(16) -0.0087(16)
C88 0.0334(16) 0.056(2) 0.054(2) -0.0032(17) -0.0005(14) -0.0084(15)
C89 0.0454(19) 0.0393(18) 0.065(2) -0.0095(16) 0.0077(17) -0.0036(15)
C90 0.0437(19) 0.0453(19) 0.054(2) -0.0003(16) -0.0026(16) 0.0022(15)
C91 0.0290(15) 0.067(2) 0.057(2) -0.0099(18) 0.0056(14) -0.0087(16)
C92 0.055(2) 0.049(2) 0.062(2) -0.0093(18) -0.0010(18) -0.0063(18)
C93 0.0390(18) 0.050(2) 0.062(2) 0.0019(17) -0.0046(16) 0.0019(15)
C94 0.0276(15) 0.060(2) 0.062(2) -0.0126(18) 0.0012(15) -0.0050(15)
C95 0.049(2) 0.053(2) 0.050(2) -0.0069(16) 0.0016(16) 0.0025(16)
C96 0.0381(18) 0.059(2) 0.057(2) -0.0111(18) -0.0001(16) -0.0031(16)
C97 0.0398(18) 0.0409(18) 0.073(3) -0.0115(17) 0.0052(17) -0.0032(15)
C98 0.0405(18) 0.050(2) 0.055(2) -0.0031(16) -0.0002(16) -0.0024(15)
C99 0.0307(16) 0.055(2) 0.073(3) -0.0040(19) 0.0018(16) -0.0023(15)
C100 0.050(2) 0.0388(18) 0.062(2) 0.0058(16) -0.0095(17) -0.0054(15)
C101 0.0346(17) 0.054(2) 0.062(2) -0.0156(18) -0.0014(16) -0.0051(15)
C102 0.0437(19) 0.050(2) 0.069(2) 0.0055(19) 0.0084(18) 0.0036(16)
C103 0.0427(18) 0.061(2) 0.051(2) -0.0199(18) 0.0020(16) -0.0012(17)
C104 0.046(2) 0.064(3) 0.073(3) 0.008(2) -0.0109(19) -0.0176(19)
C105 0.065(2) 0.0361(19) 0.073(3) -0.0034(17) 0.012(2) -0.0059(17)
C106 0.0371(17) 0.064(2) 0.065(2) -0.009(2) 0.0018(16) 0.0041(18)
C107 0.0435(19) 0.050(2) 0.068(2) 0.0036(18) -0.0015(17) 0.0052(16)
C108 0.0392(18) 0.055(2) 0.068(2) 0.0078(19) 0.0016(17) -0.0027(16)
C109 0.054(2) 0.047(2) 0.057(2) 0.0147(17) -0.0045(17) -0.0037(17)
C110 0.062(2) 0.075(3) 0.047(2) 0.014(2) 0.0058(18) -0.003(2)
C111 0.050(2) 0.049(2) 0.071(3) 0.0040(19) -0.0004(19) 0.0030(17)
C112 0.047(2) 0.057(2) 0.062(2) 0.0038(19) -0.0016(17) 0.0132(17)
C113 0.050(2) 0.046(2) 0.060(2) -0.0140(17) -0.0028(17) 0.0016(16)
C114 0.052(2) 0.046(2) 0.077(3) -0.0136(19) 0.000(2) -0.0099(17)
C115 0.0406(19) 0.077(3) 0.061(2) 0.001(2) -0.0040(17) -0.0158(19)
C116 0.0400(19) 0.063(3) 0.076(3) -0.013(2) 0.0024(19) -0.0112(18)
C117 0.048(2) 0.050(2) 0.080(3) -0.008(2) 0.014(2) 0.0005(17)
C118 0.059(2) 0.055(2) 0.056(2) 0.0001(18) 0.0097(18) -0.0081(19)
C119 0.0386(19) 0.078(3) 0.066(3) 0.006(2) 0.0043(18) -0.0048(19)
C120 0.052(2) 0.048(2) 0.082(3) 0.001(2) 0.010(2) -0.0044(18)
C121 0.047(2) 0.070(3) 0.071(3) -0.013(2) 0.0001(19) -0.016(2)
C122 0.069(3) 0.075(3) 0.060(3) -0.005(2) -0.009(2) -0.011(2)
C123 0.050(3) 0.146(6) 0.070(3) 0.004(3) -0.016(2) 0.006(3)
C124 0.105(4) 0.058(3) 0.073(3) 0.006(2) -0.025(3) -0.015(3)
C125 0.067(3) 0.069(3) 0.087(3) -0.025(3) 0.020(3) -0.008(2)
C126 0.043(2) 0.054(2) 0.119(4) -0.015(3) -0.012(2) 0.0018(18)
C127 0.046(2) 0.069(3) 0.122(5) 0.013(3) 0.006(3) 0.003(2)
C128 0.074(3) 0.119(5) 0.058(3) 0.009(3) -0.004(2) 0.028(3)
Cl1C 0.0570(9) 0.1266(17) 0.0477(8) 0.0189(9) -0.0086(6) -0.0007(10)
Cl2C 0.0865(13) 0.0502(9) 0.1000(14) 0.0028(8) -0.0301(10) -0.0226(8)
O1C 0.0344(16) 0.0439(18) 0.0486(19) -0.0056(14) -0.0042(14) 0.0062(14)
C1C 0.035(3) 0.083(4) 0.068(3) 0.004(3) 0.017(2) 0.016(3)
C2C 0.048(3) 0.083(4) 0.055(3) 0.007(3) 0.000(2) 0.002(3)
C3C 0.056(3) 0.059(3) 0.050(3) -0.005(2) 0.000(2) -0.013(3)
C3A 0.076(6) 0.089(6) 0.069(5) 0.021(5) 0.025(5) 0.037(5)
C4A 0.067(5) 0.055(4) 0.057(4) -0.002(3) 0.010(3) 0.013(4)
C2A 0.112(11) 0.084(7) 0.068(7) 0.022(6) 0.037(7) 0.034(6)
C1A 0.057(7) 0.109(12) 0.049(5) 0.022(6) 0.007(4) 0.017(6)
C7A 0.105(6) 0.291(15) 0.069(5) 0.034(7) 0.016(4) -0.061(8)
C8A 0.105(5) 0.160(7) 0.062(3) -0.012(4) 0.013(3) -0.054(5)
C4C 0.040(3) 0.093(5) 0.051(3) 0.005(3) 0.007(2) 0.009(3)

loop_
_atom_type_symbol
_atom_type_description
_atom_type_scat_dispersion_real
_atom_type_scat_dispersion_imag
_atom_type_scat_source
C C 0.0181 0.0091 'International Tables Vol C Tables 4.2.6.8 and 6.1.1.4'
H H 0.0000 0.0000 'International Tables Vol C Tables 4.2.6.8 and 6.1.1.4'
Cl Cl 0.3639 0.7018 'International Tables Vol C Tables 4.2.6.8 and 6.1.1.4'
O O 0.0492 0.0322 'International Tables Vol C Tables 4.2.6.8 and 6.1.1.4'

loop_
_exptl_crystal_face_index_h
_exptl_crystal_face_index_k
_exptl_crystal_face_index_l
_exptl_crystal_face_perp_dist
-1 0 28 0.0144
1 0 -28 0.0150
-10 -3 -2 0.0490
10 -2 2 0.0559
-2 -12 0 0.0797
3 10 -15 0.0814
-3 11 6 0.0709
1 -9 -18 0.0638
0 -9 19 0.0632
0 9 -18 0.0635
5 -8 15 0.0657
6 0 22 0.0416
-2 12 -5 0.0715
10 0 -4 0.0507
1 -12 1 0.0774
10 0 5 0.0489
6 -10 3 0.0718
-6 -10 3 0.0739
-8 -3 -18 0.0409
-2 4 -26 0.0383

loop_
_geom_angle_atom_site_label_1
_geom_angle_atom_site_label_2
_geom_angle_atom_site_label_3
_geom_angle
_geom_angle_site_symmetry_1
_geom_angle_site_symmetry_3
_geom_angle_publ_flag
C95 O1 H1 109.5 . . ?
C75 O2 H2 109.5 . . ?
C93 O3 H3 109.5 . . ?
C87 O4 H4 109.5 . . ?
C33 O5 C56 117.1(2) . . ?
C31 O6 C56 115.5(2) . . ?
C26 O7 C69 116.0(2) . . ?
C47 O8 C69 117.0(2) . . ?
C62 O9 C80 117.1(3) . . ?
C64 O10 C80 115.6(3) . . ?
C43 O11 C72 115.6(2) . . ?
C34 O12 C72 117.2(2) . . ?
H1A C1 H1B 109.5 . . ?
H1A C1 H1C 109.5 . . ?
H1B C1 H1C 109.5 . . ?
C2 C1 H1A 109.5 . . ?
C2 C1 H1B 109.5 . . ?
C2 C1 H1C 109.5 . . ?
C1 C2 H2A 108.8 . . ?
C1 C2 H2B 108.8 . . ?
H2A C2 H2B 107.7 . . ?
C3 C2 C1 113.8(11) . . ?
C3 C2 H2A 108.8 . . ?
C3 C2 H2B 108.8 . . ?
C2 C3 H3A 108.2 . . ?
C2 C3 H3B 108.2 . . ?
C2 C3 C4 116.4(9) . . ?
H3A C3 H3B 107.3 . . ?
C4 C3 H3A 108.2 . . ?
C4 C3 H3B 108.2 . . ?
C3 C4 H4A 109.4 . . ?
C3 C4 H4B 109.4 . . ?
H4A C4 H4B 108.0 . . ?
C5 C4 C3 111.4(7) . . ?
C5 C4 H4A 109.4 . . ?
C5 C4 H4B 109.4 . . ?
C4 C5 H5AA 108.1 . . ?
C4 C5 H5AB 108.1 . . ?
C4 C5 C6 116.9(5) . . ?
H5AA C5 H5AB 107.3 . . ?
H5BC C5 H5BD 106.4 . . ?
C6 C5 H5AA 108.1 . . ?
C6 C5 H5AB 108.1 . . ?
C6 C5 H5BC 106.2 . . ?
C6 C5 H5BD 106.2 . . ?
C4A C5 H5BC 106.2 . . ?
C4A C5 H5BD 106.2 . . ?
C4A C5 C6 124.6(5) . . ?
C5 C6 H6A 108.8 . . ?
C5 C6 H6B 108.8 . . ?
C5 C6 C44 113.9(4) . . ?
H6A C6 H6B 107.7 . . ?
C44 C6 H6A 108.8 . . ?
C44 C6 H6B 108.8 . . ?
H7A C7 H7B 109.5 . . ?
H7A C7 H7C 109.5 . . ?
H7B C7 H7C 109.5 . . ?
C8 C7 H7A 109.5 . . ?
C8 C7 H7B 109.5 . . ?
C8 C7 H7C 109.5 . . ?
C7 C8 H8A 108.7 . . ?
C7 C8 H8B 108.7 . . ?
H8A C8 H8B 107.6 . . ?
C9 C8 C7 114.3(16) . . ?
C9 C8 H8A 108.7 . . ?
C9 C8 H8B 108.7 . . ?
C8 C9 H9AA 106.9 . . ?
C8 C9 H9AB 106.9 . . ?
H9AA C9 H9AB 106.7 . . ?
H9BC C9 H9BD 107.7 . . ?
C10 C9 C8 121.7(12) . . ?
C10 C9 H9AA 106.9 . . ?
C10 C9 H9AB 106.9 . . ?
C10 C9 H9BC 108.9 . . ?
C10 C9 H9BD 108.9 . . ?
C10 C9 C8A 113.3(4) . . ?
C8A C9 H9BC 108.9 . . ?
C8A C9 H9BD 108.9 . . ?
C9 C10 H10A 108.4 . . ?
C9 C10 H10B 108.4 . . ?
C9 C10 C11 115.7(4) . . ?
H10A C10 H10B 107.4 . . ?
C11 C10 H10A 108.4 . . ?
C11 C10 H10B 108.4 . . ?
C10 C11 H11A 108.9 . . ?
C10 C11 H11B 108.9 . . ?
C10 C11 C12 113.3(4) . . ?
H11A C11 H11B 107.7 . . ?
C12 C11 H11A 108.9 . . ?
C12 C11 H11B 108.9 . . ?
C11 C12 H12A 108.9 . . ?
C11 C12 H12B 108.9 . . ?
H12A C12 H12B 107.8 . . ?
C42 C12 C11 113.2(3) . . ?
C42 C12 H12A 108.9 . . ?
C42 C12 H12B 108.9 . . ?
H13A C13 H13B 109.5 . . ?
H13A C13 H13C 109.5 . . ?
H13B C13 H13C 109.5 . . ?
C14 C13 H13A 109.5 . . ?
C14 C13 H13B 109.5 . . ?
C14 C13 H13C 109.5 . . ?
C13 C14 H14A 108.9 . . ?
C13 C14 H14B 108.9 . . ?
H14A C14 H14B 107.7 . . ?
C15 C14 C13 113.4(5) . . ?
C15 C14 H14A 108.9 . . ?
C15 C14 H14B 108.9 . . ?
C14 C15 H15A 108.6 . . ?
C14 C15 H15B 108.6 . . ?
C14 C15 C16 114.8(4) . . ?
H15A C15 H15B 107.5 . . ?
C16 C15 H15A 108.6 . . ?
C16 C15 H15B 108.6 . . ?
C15 C16 H16A 108.8 . . ?
C15 C16 H16B 108.8 . . ?
C15 C16 C17 113.9(4) . . ?
H16A C16 H16B 107.7 . . ?
C17 C16 H16A 108.8 . . ?
C17 C16 H16B 108.8 . . ?
C16 C17 H17A 108.8 . . ?
C16 C17 H17B 108.8 . . ?
H17A C17 H17B 107.7 . . ?
C18 C17 C16 113.6(3) . . ?
C18 C17 H17A 108.8 . . ?
C18 C17 H17B 108.8 . . ?
C17 C18 H18A 109.1 . . ?
C17 C18 H18B 109.1 . . ?
C17 C18 C71 112.6(3) . . ?
H18A C18 H18B 107.8 . . ?
C71 C18 H18A 109.1 . . ?
C71 C18 H18B 109.1 . . ?
H19A C19 H19B 109.5 . . ?
H19A C19 H19C 109.5 . . ?
H19B C19 H19C 109.5 . . ?
C20 C19 H19A 109.5 . . ?
C20 C19 H19B 109.5 . . ?
C20 C19 H19C 109.5 . . ?
C19 C20 H20A 109.0 . . ?
C19 C20 H20B 109.0 . . ?
H20A C20 H20B 107.8 . . ?
C21 C20 C19 112.8(4) . . ?
C21 C20 H20A 109.0 . . ?
C21 C20 H20B 109.0 . . ?
C20 C21 H21A 108.5 . . ?
C20 C21 H21B 108.5 . . ?
C20 C21 C22 114.9(4) . . ?
H21A C21 H21B 107.5 . . ?
C22 C21 H21A 108.5 . . ?
C22 C21 H21B 108.5 . . ?
C21 C22 H22A 109.2 . . ?
C21 C22 H22B 109.2 . . ?
H22A C22 H22B 107.9 . . ?
C23 C22 C21 112.2(3) . . ?
C23 C22 H22A 109.2 . . ?
C23 C22 H22B 109.2 . . ?
C22 C23 H23A 108.3 . . ?
C22 C23 H23B 108.3 . . ?
C22 C23 C24 116.0(3) . . ?
H23A C23 H23B 107.4 . . ?
C24 C23 H23A 108.3 . . ?
C24 C23 H23B 108.3 . . ?
C23 C24 H24A 109.4 . . ?
C23 C24 H24B 109.4 . . ?
C23 C24 C32 111.3(3) . . ?
H24A C24 H24B 108.0 . . ?
C32 C24 H24A 109.4 . . ?
C32 C24 H24B 109.4 . . ?
C37 C25 C27 178.9(3) . . ?
O7 C26 C30 121.4(3) . . ?
O7 C26 C40 117.3(3) . . ?
C30 C26 C40 121.3(3) . . ?
C25 C27 C54 118.0(3) . . ?
C52 C27 C25 118.6(3) . . ?
C52 C27 C54 123.4(3) . . ?
C29 C28 C31 117.7(3) . . ?
C29 C28 C32 122.1(3) . . ?
C31 C28 C32 120.1(3) . . ?
C28 C29 H29 118.3 . . ?
C28 C29 C30 123.3(3) . . ?
C30 C29 H29 118.3 . . ?
C26 C30 C29 117.4(3) . . ?
C26 C30 C71 120.5(3) . . ?
C29 C30 C71 122.0(3) . . ?
O6 C31 C28 120.9(3) . . ?
O6 C31 C40 117.7(3) . . ?
C40 C31 C28 121.4(3) . . ?
C24 C32 H32 107.2 . . ?
C28 C32 C24 113.6(3) . . ?
C28 C32 H32 107.2 . . ?
C28 C32 C36 107.2(2) . . ?
C36 C32 C24 114.0(3) . . ?
C36 C32 H32 107.2 . . ?
O5 C33 C35 117.2(3) . . ?
O5 C33 C36 121.3(3) . . ?
C36 C33 C35 121.4(3) . . ?
O12 C34 C35 116.7(3) . . ?
O12 C34 C39 121.0(3) . . ?
C39 C34 C35 122.2(3) . . ?
C33 C35 C49 120.5(3) . . ?
C34 C35 C33 118.2(3) . . ?
C34 C35 C49 121.4(3) . . ?
C33 C36 C32 119.5(3) . . ?
C41 C36 C32 122.5(3) . . ?
C41 C36 C33 118.0(3) . . ?
C25 C37 C40 178.8(3) . . ?
C43 C38 C42 120.5(3) . . ?
C43 C38 C60 117.7(3) . . ?
C60 C38 C42 121.7(3) . . ?
C34 C39 C41 117.4(3) . . ?
C34 C39 C42 120.2(3) . . ?
C41 C39 C42 122.3(3) . . ?
C26 C40 C37 120.4(3) . . ?
C31 C40 C26 118.9(3) . . ?
C31 C40 C37 120.8(3) . . ?
C36 C41 C39 122.8(3) . . ?
C36 C41 H41 118.6 . . ?
C39 C41 H41 118.6 . . ?
C12 C42 H42 106.9 . . ?
C38 C42 C12 113.5(3) . . ?
C38 C42 H42 106.9 . . ?
C39 C42 C12 114.1(3) . . ?
C39 C42 C38 108.2(3) . . ?
C39 C42 H42 106.9 . . ?
O11 C43 C58 116.7(3) . . ?
C38 C43 O11 121.3(3) . . ?
C38 C43 C58 122.0(3) . . ?
C6 C44 H44 106.7 . . ?
C45 C44 C6 114.8(3) . . ?
C45 C44 H44 106.7 . . ?
C68 C44 C6 113.5(3) . . ?
C68 C44 H44 106.7 . . ?
C68 C44 C45 107.8(3) . . ?
C46 C45 C44 122.3(3) . . ?
C62 C45 C44 119.5(3) . . ?
C62 C45 C46 118.2(3) . . ?
C45 C46 H46 118.7 . . ?
C45 C46 C48 122.6(3) . . ?
C48 C46 H46 118.7 . . ?
O8 C47 C66 116.9(3) . . ?
C48 C47 O8 121.0(3) . . ?
C48 C47 C66 121.9(3) . . ?
C46 C48 C71 123.0(3) . . ?
C47 C48 C46 117.5(3) . . ?
C47 C48 C71 119.4(3) . . ?
C81 C49 C35 178.3(4) . . ?
C59 C50 C61 124.5(3) . . ?
C59 C50 C81 118.5(3) . . ?
C81 C50 C61 117.0(3) . . ?
C63 C51 C84 117.9(3) . . ?
C76 C51 C63 120.7(3) . . ?
C76 C51 C84 121.3(3) . . ?
C53 C52 C27 177.3(4) . . ?
C52 C53 C70 122.3(3) . . ?
C52 C53 C77 119.7(3) . . ?
C77 C53 C70 118.0(3) . . ?
C27 C54 C85 108.0(3) . . ?
C97 C54 C27 109.0(3) . . ?
C97 C54 C85 110.1(3) . . ?
C97 C54 C103 110.2(3) . . ?
C103 C54 C27 110.3(3) . . ?
C103 C54 C85 109.1(3) . . ?
C57 C55 C67 177.2(4) . . ?
O5 C56 O6 112.2(2) . . ?
O5 C56 H56A 109.2 . . ?
O5 C56 H56B 109.2 . . ?
O6 C56 H56A 109.2 . . ?
O6 C56 H56B 109.2 . . ?
H56A C56 H56B 107.9 . . ?
C55 C57 C66 179.0(4) . . ?
C43 C58 C79 121.8(3) . . ?
C64 C58 C43 118.1(3) . . ?
C64 C58 C79 120.1(3) . . ?
C50 C59 C65 174.8(4) . . ?
C38 C60 H60 118.6 . . ?
C68 C60 C38 122.9(3) . . ?
C68 C60 H60 118.6 . . ?
C50 C61 C100 108.4(3) . . ?
C50 C61 C109 110.4(3) . . ?
C102 C61 C50 109.1(3) . . ?
C102 C61 C100 109.5(3) . . ?
C102 C61 C109 110.2(3) . . ?
C109 C61 C100 109.3(3) . . ?
O9 C62 C45 121.6(3) . . ?
O9 C62 C66 117.1(3) . . ?
C45 C62 C66 121.2(3) . . ?
C74 C63 C51 176.0(4) . . ?
O10 C64 C58 117.7(3) . . ?
O10 C64 C68 120.3(3) . . ?
C68 C64 C58 122.0(3) . . ?
C59 C65 C82 120.5(3) . . ?
C59 C65 C83 121.4(3) . . ?
C82 C65 C83 118.0(3) . . ?
C47 C66 C57 120.4(3) . . ?
C62 C66 C47 118.5(3) . . ?
C62 C66 C57 121.0(3) . . ?
C55 C67 C89 116.7(3) . . ?
C76 C67 C55 117.9(3) . . ?
C76 C67 C89 125.3(3) . . ?
C60 C68 C44 122.3(3) . . ?
C64 C68 C44 120.2(3) . . ?
C64 C68 C60 117.4(3) . . ?
O7 C69 H69A 109.1 . . ?
O7 C69 H69B 109.1 . . ?
O8 C69 O7 112.6(3) . . ?
O8 C69 H69A 109.1 . . ?
O8 C69 H69B 109.1 . . ?
H69A C69 H69B 107.8 . . ?
C108 C70 C53 110.9(3) . . ?
C108 C70 C110 109.2(3) . . ?
C108 C70 C111 110.0(4) . . ?
C110 C70 C53 108.7(3) . . ?
C111 C70 C53 108.2(3) . . ?
C111 C70 C110 109.9(4) . . ?
C18 C71 H71 107.1 . . ?
C30 C71 C18 113.4(3) . . ?
C30 C71 H71 107.1 . . ?
C48 C71 C18 114.0(3) . . ?
C48 C71 C30 107.7(3) . . ?
C48 C71 H71 107.1 . . ?
O11 C72 O12 112.5(3) . . ?
O11 C72 H72A 109.1 . . ?
O11 C72 H72B 109.1 . . ?
O12 C72 H72A 109.1 . . ?
O12 C72 H72B 109.1 . . ?
H72A C72 H72B 107.8 . . ?
C79 C73 C86 177.8(4) . . ?
C63 C74 C75 178.1(4) . . ?
O2 C75 C74 107.2(3) . . ?
O2 C75 C120 106.8(3) . . ?
O2 C75 C124 108.5(4) . . ?
C74 C75 C120 110.1(3) . . ?
C74 C75 C124 111.1(3) . . ?
C124 C75 C120 112.8(4) . . ?
C67 C76 C51 175.5(4) . . ?
C90 C77 C53 176.7(4) . . ?
C82 C78 C87 177.5(4) . . ?
C73 C79 C58 175.5(4) . . ?
O9 C80 H80A 109.0 . . ?
O9 C80 H80B 109.0 . . ?
O10 C80 O9 112.8(3) . . ?
O10 C80 H80A 109.0 . . ?
O10 C80 H80B 109.0 . . ?
H80A C80 H80B 107.8 . . ?
C49 C81 C50 177.8(4) . . ?
C78 C82 C65 178.2(4) . . ?
C92 C83 C65 110.7(3) . . ?
C92 C83 C112 109.1(3) . . ?
C112 C83 C65 109.4(3) . . ?
C118 C83 C65 108.2(3) . . ?
C118 C83 C92 109.0(3) . . ?
C118 C83 C112 110.4(3) . . ?
C51 C84 C98 108.4(3) . . ?
C107 C84 C51 110.4(3) . . ?
C107 C84 C98 109.1(3) . . ?
C107 C84 C113 108.9(3) . . ?
C113 C84 C51 108.3(3) . . ?
C113 C84 C98 111.7(3) . . ?
C54 C85 H85A 109.5 . . ?
C54 C85 H85B 109.5 . . ?
C54 C85 H85C 109.5 . . ?
H85A C85 H85B 109.5 . . ?
H85A C85 H85C 109.5 . . ?
H85B C85 H85C 109.5 . . ?
C73 C86 C88 118.8(3) . . ?
C91 C86 C73 117.2(4) . . ?
C91 C86 C88 124.0(3) . . ?
O4 C87 C78 109.6(3) . . ?
O4 C87 C121 107.6(4) . . ?
O4 C87 C122 107.8(4) . . ?
C78 C87 C121 109.5(3) . . ?
C78 C87 C122 111.2(4) . . ?
C122 C87 C121 111.0(4) . . ?
C86 C88 C104 108.8(3) . . ?
C86 C88 C106 107.9(3) . . ?
C106 C88 C104 110.6(4) . . ?
C115 C88 C86 110.3(3) . . ?
C115 C88 C104 109.8(3) . . ?
C115 C88 C106 109.5(3) . . ?
C105 C89 C67 107.7(3) . . ?
C114 C89 C67 110.2(3) . . ?
C114 C89 C105 109.9(3) . . ?
C114 C89 C117 110.7(4) . . ?
C117 C89 C67 108.7(3) . . ?
C117 C89 C105 109.6(4) . . ?
C77 C90 C93 176.1(4) . . ?
C94 C91 C86 177.4(4) . . ?
C83 C92 H92A 109.5 . . ?
C83 C92 H92B 109.5 . . ?
C83 C92 H92C 109.5 . . ?
H92A C92 H92B 109.5 . . ?
H92A C92 H92C 109.5 . . ?
H92B C92 H92C 109.5 . . ?
O3 C93 C90 108.8(3) . . ?
O3 C93 C123 108.3(4) . . ?
O3 C93 C126 109.0(4) . . ?
C90 C93 C123 108.7(4) . . ?
C90 C93 C126 109.1(4) . . ?
C126 C93 C123 112.8(5) . . ?
C91 C94 C99 122.6(4) . . ?
C91 C94 C101 117.5(4) . . ?
C101 C94 C99 119.9(4) . . ?
O1 C95 C96 106.2(3) . . ?
O1 C95 C125 106.3(4) . . ?
O1 C95 C128 111.9(4) . . ?
C96 C95 C125 111.3(4) . . ?
C96 C95 C128 108.4(4) . . ?
C128 C95 C125 112.6(4) . . ?
C101 C96 C95 172.6(5) . . ?
C54 C97 H97A 109.5 . . ?
C54 C97 H97B 109.5 . . ?
C54 C97 H97C 109.5 . . ?
H97A C97 H97B 109.5 . . ?
H97A C97 H97C 109.5 . . ?
H97B C97 H97C 109.5 . . ?
C84 C98 H98A 109.5 . . ?
C84 C98 H98B 109.5 . . ?
C84 C98 H98C 109.5 . . ?
H98A C98 H98B 109.5 . . ?
H98A C98 H98C 109.5 . . ?
H98B C98 H98C 109.5 . . ?
C116 C99 C94 107.3(4) . . ?
C119 C99 C94 110.9(4) . . ?
C119 C99 C116 109.9(3) . . ?
C119 C99 C127 110.2(4) . . ?
C127 C99 C94 108.6(3) . . ?
C127 C99 C116 109.9(4) . . ?
C61 C100 H10C 109.5 . . ?
C61 C100 H10D 109.5 . . ?
C61 C100 H10E 109.5 . . ?
H10C C100 H10D 109.5 . . ?
H10C C100 H10E 109.5 . . ?
H10D C100 H10E 109.5 . . ?
C96 C101 C94 175.9(4) . . ?
C61 C102 H10F 109.5 . . ?
C61 C102 H10G 109.5 . . ?
C61 C102 H10H 109.5 . . ?
H10F C102 H10G 109.5 . . ?
H10F C102 H10H 109.5 . . ?
H10G C102 H10H 109.5 . . ?
C54 C103 H10I 109.5 . . ?
C54 C103 H10J 109.5 . . ?
C54 C103 H10K 109.5 . . ?
H10I C103 H10J 109.5 . . ?
H10I C103 H10K 109.5 . . ?
H10J C103 H10K 109.5 . . ?
C88 C104 H10L 109.5 . . ?
C88 C104 H10M 109.5 . . ?
C88 C104 H10N 109.5 . . ?
H10L C104 H10M 109.5 . . ?
H10L C104 H10N 109.5 . . ?
H10M C104 H10N 109.5 . . ?
C89 C105 H10O 109.5 . . ?
C89 C105 H10P 109.5 . . ?
C89 C105 H10Q 109.5 . . ?
H10O C105 H10P 109.5 . . ?
H10O C105 H10Q 109.5 . . ?
H10P C105 H10Q 109.5 . . ?
C88 C106 H10R 109.5 . . ?
C88 C106 H10S 109.5 . . ?
C88 C106 H10T 109.5 . . ?
H10R C106 H10S 109.5 . . ?
H10R C106 H10T 109.5 . . ?
H10S C106 H10T 109.5 . . ?
C84 C107 H10U 109.5 . . ?
C84 C107 H10V 109.5 . . ?
C84 C107 H10W 109.5 . . ?
H10U C107 H10V 109.5 . . ?
H10U C107 H10W 109.5 . . ?
H10V C107 H10W 109.5 . . ?
C70 C108 H10X 109.5 . . ?
C70 C108 H10Y 109.5 . . ?
C70 C108 H 109.5 . . ?
H10X C108 H10Y 109.5 . . ?
H10X C108 H 109.5 . . ?
H10Y C108 H 109.5 . . ?
C61 C109 H10Z 109.5 . . ?
C61 C109 HA 109.5 . . ?
C61 C109 HB 109.5 . . ?
H10Z C109 HA 109.5 . . ?
H10Z C109 HB 109.5 . . ?
HA C109 HB 109.5 . . ?
C70 C110 H11C 109.5 . . ?
C70 C110 H11D 109.5 . . ?
C70 C110 H11E 109.5 . . ?
H11C C110 H11D 109.5 . . ?
H11C C110 H11E 109.5 . . ?
H11D C110 H11E 109.5 . . ?
C70 C111 H11F 109.5 . . ?
C70 C111 H11G 109.5 . . ?
C70 C111 H11H 109.5 . . ?
H11F C111 H11G 109.5 . . ?
H11F C111 H11H 109.5 . . ?
H11G C111 H11H 109.5 . . ?
C83 C112 H11I 109.5 . . ?
C83 C112 H11J 109.5 . . ?
C83 C112 H11K 109.5 . . ?
H11I C112 H11J 109.5 . . ?
H11I C112 H11K 109.5 . . ?
H11J C112 H11K 109.5 . . ?
C84 C113 H11L 109.5 . . ?
C84 C113 H11M 109.5 . . ?
C84 C113 H11N 109.5 . . ?
H11L C113 H11M 109.5 . . ?
H11L C113 H11N 109.5 . . ?
H11M C113 H11N 109.5 . . ?
C89 C114 H11O 109.5 . . ?
C89 C114 H11P 109.5 . . ?
C89 C114 H11Q 109.5 . . ?
H11O C114 H11P 109.5 . . ?
H11O C114 H11Q 109.5 . . ?
H11P C114 H11Q 109.5 . . ?
C88 C115 H11R 109.5 . . ?
C88 C115 H11S 109.5 . . ?
C88 C115 H11T 109.5 . . ?
H11R C115 H11S 109.5 . . ?
H11R C115 H11T 109.5 . . ?
H11S C115 H11T 109.5 . . ?
C99 C116 H11U 109.5 . . ?
C99 C116 H11V 109.5 . . ?
C99 C116 H11W 109.5 . . ?
H11U C116 H11V 109.5 . . ?
H11U C116 H11W 109.5 . . ?
H11V C116 H11W 109.5 . . ?
C89 C117 H11X 109.5 . . ?
C89 C117 H11Y 109.5 . . ?
C89 C117 HC 109.5 . . ?
H11X C117 H11Y 109.5 . . ?
H11X C117 HC 109.5 . . ?
H11Y C117 HC 109.5 . . ?
C83 C118 H11Z 109.5 . . ?
C83 C118 HD 109.5 . . ?
C83 C118 HE 109.5 . . ?
H11Z C118 HD 109.5 . . ?
H11Z C118 HE 109.5 . . ?
HD C118 HE 109.5 . . ?
C99 C119 H11 109.5 . . ?
C99 C119 HF 109.5 . . ?
C99 C119 HG 109.5 . . ?
H11 C119 HF 109.5 . . ?
H11 C119 HG 109.5 . . ?
HF C119 HG 109.5 . . ?
C75 C120 H12C 109.5 . . ?
C75 C120 H12D 109.5 . . ?
C75 C120 H12E 109.5 . . ?
H12C C120 H12D 109.5 . . ?
H12C C120 H12E 109.5 . . ?
H12D C120 H12E 109.5 . . ?
C87 C121 H12F 109.5 . . ?
C87 C121 H12G 109.5 . . ?
C87 C121 H12H 109.5 . . ?
H12F C121 H12G 109.5 . . ?
H12F C121 H12H 109.5 . . ?
H12G C121 H12H 109.5 . . ?
C87 C122 H12I 109.5 . . ?
C87 C122 H12J 109.5 . . ?
C87 C122 H12K 109.5 . . ?
H12I C122 H12J 109.5 . . ?
H12I C122 H12K 109.5 . . ?
H12J C122 H12K 109.5 . . ?
C93 C123 H12L 109.5 . . ?
C93 C123 H12M 109.5 . . ?
C93 C123 H12N 109.5 . . ?
H12L C123 H12M 109.5 . . ?
H12L C123 H12N 109.5 . . ?
H12M C123 H12N 109.5 . . ?
C75 C124 H12O 109.5 . . ?
C75 C124 H12P 109.5 . . ?
C75 C124 H12Q 109.5 . . ?
H12O C124 H12P 109.5 . . ?
H12O C124 H12Q 109.5 . . ?
H12P C124 H12Q 109.5 . . ?
C95 C125 H12R 109.5 . . ?
C95 C125 H12S 109.5 . . ?
C95 C125 H12T 109.5 . . ?
H12R C125 H12S 109.5 . . ?
H12R C125 H12T 109.5 . . ?
H12S C125 H12T 109.5 . . ?
C93 C126 H12U 109.5 . . ?
C93 C126 H12V 109.5 . . ?
C93 C126 H12W 109.5 . . ?
H12U C126 H12V 109.5 . . ?
H12U C126 H12W 109.5 . . ?
H12V C126 H12W 109.5 . . ?
C99 C127 H12X 109.5 . . ?
C99 C127 H12Y 109.5 . . ?
C99 C127 HH 109.5 . . ?
H12X C127 H12Y 109.5 . . ?
H12X C127 HH 109.5 . . ?
H12Y C127 HH 109.5 . . ?
C95 C128 H12Z 109.5 . . ?
C95 C128 HI 109.5 . . ?
C95 C128 HJ 109.5 . . ?
H12Z C128 HI 109.5 . . ?
H12Z C128 HJ 109.5 . . ?
HI C128 HJ 109.5 . . ?
C1C O1C H1CA 109.5 . . ?
O1C C1C H1CB 109.9 . . ?
O1C C1C H1CC 109.9 . . ?
O1C C1C C2C 109.1(4) . . ?
H1CB C1C H1CC 108.3 . . ?
C2C C1C H1CB 109.9 . . ?
C2C C1C H1CC 109.9 . . ?
Cl1C C2C H2C 107.6 . . ?
C1C C2C Cl1C 107.1(4) . . ?
C1C C2C H2C 107.6 . . ?
C3C C2C Cl1C 112.7(5) . . ?
C3C C2C C1C 114.0(6) . . ?
C3C C2C H2C 107.6 . . ?
Cl2C C3C H3C 108.4 . . ?
C2C C3C Cl2C 111.2(5) . . ?
C2C C3C H3C 108.4 . . ?
C2C C3C C4C 112.9(6) . . ?
C4C C3C Cl2C 107.5(5) . . ?
C4C C3C H3C 108.4 . . ?
H3AA C3A H3AB 107.3 . . ?
C4A C3A H3AA 108.2 . . ?
C4A C3A H3AB 108.2 . . ?
C2A C3A H3AA 108.2 . . ?
C2A C3A H3AB 108.2 . . ?
C2A C3A C4A 116.4(8) . . ?
C5 C4A C3A 119.9(7) . . ?
C5 C4A H4AA 107.3 . . ?
C5 C4A H4AB 107.3 . . ?
C3A C4A H4AA 107.3 . . ?
C3A C4A H4AB 107.3 . . ?
H4AA C4A H4AB 106.9 . . ?
C3A C2A H2AA 108.9 . . ?
C3A C2A H2AB 108.9 . . ?
C3A C2A C1A 113.1(10) . . ?
H2AA C2A H2AB 107.8 . . ?
C1A C2A H2AA 108.9 . . ?
C1A C2A H2AB 108.9 . . ?
C2A C1A H1AA 109.5 . . ?
C2A C1A H1AB 109.5 . . ?
C2A C1A H1AC 109.5 . . ?
H1AA C1A H1AB 109.5 . . ?
H1AA C1A H1AC 109.5 . . ?
H1AB C1A H1AC 109.5 . . ?
H7AA C7A H7AB 109.5 . . ?
H7AA C7A H7AC 109.5 . . ?
H7AB C7A H7AC 109.5 . . ?
C8A C7A H7AA 109.5 . . ?
C8A C7A H7AB 109.5 . . ?
C8A C7A H7AC 109.5 . . ?
C9 C8A C7A 112.5(7) . . ?
C9 C8A H8AA 109.1 . . ?
C9 C8A H8AB 109.1 . . ?
C7A C8A H8AA 109.1 . . ?
C7A C8A H8AB 109.1 . . ?
H8AA C8A H8AB 107.8 . . ?
C3C C4C H4CA 109.5 . . ?
C3C C4C H4CB 109.5 . . ?
C3C C4C H4CC 109.5 . . ?
H4CA C4C H4CB 109.5 . . ?
H4CA C4C H4CC 109.5 . . ?
H4CB C4C H4CC 109.5 . . ?

loop_
_geom_bond_atom_site_label_1
_geom_bond_atom_site_label_2
_geom_bond_distance
_geom_bond_site_symmetry_2
_geom_bond_publ_flag
O1 H1 0.8200 . ?
O1 C95 1.417(5) . ?
O2 H2 0.8200 . ?
O2 C75 1.447(5) . ?
O3 H3 0.8200 . ?
O3 C93 1.417(5) . ?
O4 H4 0.8200 . ?
O4 C87 1.440(5) . ?
O5 C33 1.383(4) . ?
O5 C56 1.418(4) . ?
O6 C31 1.387(4) . ?
O6 C56 1.418(4) . ?
O7 C26 1.382(4) . ?
O7 C69 1.413(4) . ?
O8 C47 1.391(4) . ?
O8 C69 1.411(4) . ?
O9 C62 1.383(4) . ?
O9 C80 1.414(5) . ?
O10 C64 1.391(4) . ?
O10 C80 1.412(5) . ?
O11 C43 1.391(4) . ?
O11 C72 1.409(4) . ?
O12 C34 1.386(4) . ?
O12 C72 1.414(4) . ?
C1 H1A 0.9600 . ?
C1 H1B 0.9600 . ?
C1 H1C 0.9600 . ?
C1 C2 1.521(6) . ?
C2 H2A 0.9700 . ?
C2 H2B 0.9700 . ?
C2 C3 1.509(7) . ?
C3 H3A 0.9700 . ?
C3 H3B 0.9700 . ?
C3 C4 1.515(6) . ?
C4 H4A 0.9700 . ?
C4 H4B 0.9700 . ?
C4 C5 1.471(6) . ?
C5 H5AA 0.9700 . ?
C5 H5AB 0.9700 . ?
C5 H5BC 0.9700 . ?
C5 H5BD 0.9700 . ?
C5 C6 1.491(6) . ?
C5 C4A 1.453(6) . ?
C6 H6A 0.9700 . ?
C6 H6B 0.9700 . ?
C6 C44 1.529(6) . ?
C7 H7A 0.9600 . ?
C7 H7B 0.9600 . ?
C7 H7C 0.9600 . ?
C7 C8 1.521(7) . ?
C8 H8A 0.9700 . ?
C8 H8B 0.9700 . ?
C8 C9 1.512(7) . ?
C9 H9AA 0.9700 . ?
C9 H9AB 0.9700 . ?
C9 H9BC 0.9700 . ?
C9 H9BD 0.9700 . ?
C9 C10 1.495(6) . ?
C9 C8A 1.505(6) . ?
C10 H10A 0.9700 . ?
C10 H10B 0.9700 . ?
C10 C11 1.514(6) . ?
C11 H11A 0.9700 . ?
C11 H11B 0.9700 . ?
C11 C12 1.529(5) . ?
C12 H12A 0.9700 . ?
C12 H12B 0.9700 . ?
C12 C42 1.527(5) . ?
C13 H13A 0.9600 . ?
C13 H13B 0.9600 . ?
C13 H13C 0.9600 . ?
C13 C14 1.529(7) . ?
C14 H14A 0.9700 . ?
C14 H14B 0.9700 . ?
C14 C15 1.509(7) . ?
C15 H15A 0.9700 . ?
C15 H15B 0.9700 . ?
C15 C16 1.517(6) . ?
C16 H16A 0.9700 . ?
C16 H16B 0.9700 . ?
C16 C17 1.527(6) . ?
C17 H17A 0.9700 . ?
C17 H17B 0.9700 . ?
C17 C18 1.514(5) . ?
C18 H18A 0.9700 . ?
C18 H18B 0.9700 . ?
C18 C71 1.545(5) . ?
C19 H19A 0.9600 . ?
C19 H19B 0.9600 . ?
C19 H19C 0.9600 . ?
C19 C20 1.537(7) . ?
C20 H20A 0.9700 . ?
C20 H20B 0.9700 . ?
C20 C21 1.503(6) . ?
C21 H21A 0.9700 . ?
C21 H21B 0.9700 . ?
C21 C22 1.541(6) . ?
C22 H22A 0.9700 . ?
C22 H22B 0.9700 . ?
C22 C23 1.508(5) . ?
C23 H23A 0.9700 . ?
C23 H23B 0.9700 . ?
C23 C24 1.530(5) . ?
C24 H24A 0.9700 . ?
C24 H24B 0.9700 . ?
C24 C32 1.532(4) . ?
C25 C27 1.429(4) . ?
C25 C37 1.211(4) . ?
C26 C30 1.394(5) . ?
C26 C40 1.408(4) . ?
C27 C52 1.319(5) . ?
C27 C54 1.533(5) . ?
C28 C29 1.382(4) . ?
C28 C31 1.402(4) . ?
C28 C32 1.524(4) . ?
C29 H29 0.9300 . ?
C29 C30 1.401(5) . ?
C30 C71 1.527(4) . ?
C31 C40 1.393(4) . ?
C32 H32 0.9800 . ?
C32 C36 1.524(4) . ?
C33 C35 1.405(4) . ?
C33 C36 1.397(4) . ?
C34 C35 1.404(5) . ?
C34 C39 1.389(5) . ?
C35 C49 1.422(4) . ?
C36 C41 1.393(4) . ?
C37 C40 1.427(4) . ?
C38 C42 1.523(4) . ?
C38 C43 1.380(5) . ?
C38 C60 1.400(4) . ?
C39 C41 1.402(4) . ?
C39 C42 1.522(5) . ?
C41 H41 0.9300 . ?
C42 H42 0.9800 . ?
C43 C58 1.406(5) . ?
C44 H44 0.9800 . ?
C44 C45 1.521(5) . ?
C44 C68 1.520(5) . ?
C45 C46 1.399(5) . ?
C45 C62 1.392(5) . ?
C46 H46 0.9300 . ?
C46 C48 1.401(5) . ?
C47 C48 1.389(5) . ?
C47 C66 1.406(5) . ?
C48 C71 1.516(5) . ?
C49 C81 1.204(5) . ?
C50 C59 1.317(5) . ?
C50 C61 1.528(5) . ?
C50 C81 1.438(5) . ?
C51 C63 1.444(5) . ?
C51 C76 1.316(5) . ?
C51 C84 1.541(5) . ?
C52 C53 1.312(5) . ?
C53 C70 1.537(5) . ?
C53 C77 1.445(5) . ?
C54 C85 1.536(5) . ?
C54 C97 1.521(5) . ?
C54 C103 1.528(5) . ?
C55 C57 1.196(5) . ?
C55 C67 1.436(5) . ?
C56 H56A 0.9700 . ?
C56 H56B 0.9700 . ?
C57 C66 1.424(5) . ?
C58 C64 1.402(5) . ?
C58 C79 1.416(5) . ?
C59 C65 1.318(5) . ?
C60 H60 0.9300 . ?
C60 C68 1.398(5) . ?
C61 C100 1.537(5) . ?
C61 C102 1.520(5) . ?
C61 C109 1.529(5) . ?
C62 C66 1.403(5) . ?
C63 C74 1.199(5) . ?
C64 C68 1.393(5) . ?
C65 C82 1.430(5) . ?
C65 C83 1.541(5) . ?
C67 C76 1.306(5) . ?
C67 C89 1.535(5) . ?
C69 H69A 0.9700 . ?
C69 H69B 0.9700 . ?
C70 C108 1.523(5) . ?
C70 C110 1.533(5) . ?
C70 C111 1.532(6) . ?
C71 H71 0.9800 . ?
C72 H72A 0.9700 . ?
C72 H72B 0.9700 . ?
C73 C79 1.202(5) . ?
C73 C86 1.434(5) . ?
C74 C75 1.475(6) . ?
C75 C120 1.520(6) . ?
C75 C124 1.517(6) . ?
C77 C90 1.192(5) . ?
C78 C82 1.202(5) . ?
C78 C87 1.485(5) . ?
C80 H80A 0.9700 . ?
C80 H80B 0.9700 . ?
C83 C92 1.526(5) . ?
C83 C112 1.536(5) . ?
C83 C118 1.525(5) . ?
C84 C98 1.543(5) . ?
C84 C107 1.524(5) . ?
C84 C113 1.528(5) . ?
C85 H85A 0.9600 . ?
C85 H85B 0.9600 . ?
C85 H85C 0.9600 . ?
C86 C88 1.525(6) . ?
C86 C91 1.319(6) . ?
C87 C121 1.527(6) . ?
C87 C122 1.495(6) . ?
C88 C104 1.538(5) . ?
C88 C106 1.528(5) . ?
C88 C115 1.521(5) . ?
C89 C105 1.534(6) . ?
C89 C114 1.522(6) . ?
C89 C117 1.528(5) . ?
C90 C93 1.488(5) . ?
C91 C94 1.306(6) . ?
C92 H92A 0.9600 . ?
C92 H92B 0.9600 . ?
C92 H92C 0.9600 . ?
C93 C123 1.515(7) . ?
C93 C126 1.499(6) . ?
C94 C99 1.551(6) . ?
C94 C101 1.429(6) . ?
C95 C96 1.482(6) . ?
C95 C125 1.520(6) . ?
C95 C128 1.491(7) . ?
C96 C101 1.201(6) . ?
C97 H97A 0.9600 . ?
C97 H97B 0.9600 . ?
C97 H97C 0.9600 . ?
C98 H98A 0.9600 . ?
C98 H98B 0.9600 . ?
C98 H98C 0.9600 . ?
C99 C116 1.538(6) . ?
C99 C119 1.502(6) . ?
C99 C127 1.525(7) . ?
C100 H10C 0.9600 . ?
C100 H10D 0.9600 . ?
C100 H10E 0.9600 . ?
C102 H10F 0.9600 . ?
C102 H10G 0.9600 . ?
C102 H10H 0.9600 . ?
C103 H10I 0.9600 . ?
C103 H10J 0.9600 . ?
C103 H10K 0.9600 . ?
C104 H10L 0.9600 . ?
C104 H10M 0.9600 . ?
C104 H10N 0.9600 . ?
C105 H10O 0.9600 . ?
C105 H10P 0.9600 . ?
C105 H10Q 0.9600 . ?
C106 H10R 0.9600 . ?
C106 H10S 0.9600 . ?
C106 H10T 0.9600 . ?
C107 H10U 0.9600 . ?
C107 H10V 0.9600 . ?
C107 H10W 0.9600 . ?
C108 H10X 0.9600 . ?
C108 H10Y 0.9600 . ?
C108 H 0.9600 . ?
C109 H10Z 0.9600 . ?
C109 HA 0.9600 . ?
C109 HB 0.9600 . ?
C110 H11C 0.9600 . ?
C110 H11D 0.9600 . ?
C110 H11E 0.9600 . ?
C111 H11F 0.9600 . ?
C111 H11G 0.9600 . ?
C111 H11H 0.9600 . ?
C112 H11I 0.9600 . ?
C112 H11J 0.9600 . ?
C112 H11K 0.9600 . ?
C113 H11L 0.9600 . ?
C113 H11M 0.9600 . ?
C113 H11N 0.9600 . ?
C114 H11O 0.9600 . ?
C114 H11P 0.9600 . ?
C114 H11Q 0.9600 . ?
C115 H11R 0.9600 . ?
C115 H11S 0.9600 . ?
C115 H11T 0.9600 . ?
C116 H11U 0.9600 . ?
C116 H11V 0.9600 . ?
C116 H11W 0.9600 . ?
C117 H11X 0.9600 . ?
C117 H11Y 0.9600 . ?
C117 HC 0.9600 . ?
C118 H11Z 0.9600 . ?
C118 HD 0.9600 . ?
C118 HE 0.9600 . ?
C119 H11 0.9600 . ?
C119 HF 0.9600 . ?
C119 HG 0.9600 . ?
C120 H12C 0.9600 . ?
C120 H12D 0.9600 . ?
C120 H12E 0.9600 . ?
C121 H12F 0.9600 . ?
C121 H12G 0.9600 . ?
C121 H12H 0.9600 . ?
C122 H12I 0.9600 . ?
C122 H12J 0.9600 . ?
C122 H12K 0.9600 . ?
C123 H12L 0.9600 . ?
C123 H12M 0.9600 . ?
C123 H12N 0.9600 . ?
C124 H12O 0.9600 . ?
C124 H12P 0.9600 . ?
C124 H12Q 0.9600 . ?
C125 H12R 0.9600 . ?
C125 H12S 0.9600 . ?
C125 H12T 0.9600 . ?
C126 H12U 0.9600 . ?
C126 H12V 0.9600 . ?
C126 H12W 0.9600 . ?
C127 H12X 0.9600 . ?
C127 H12Y 0.9600 . ?
C127 HH 0.9600 . ?
C128 H12Z 0.9600 . ?
C128 HI 0.9600 . ?
C128 HJ 0.9600 . ?
Cl1C C2C 1.803(7) . ?
Cl2C C3C 1.773(6) . ?
O1C H1CA 0.8200 . ?
O1C C1C 1.445(3) . ?
C1C H1CB 0.9700 . ?
C1C H1CC 0.9700 . ?
C1C C2C 1.524(8) . ?
C2C H2C 0.9800 . ?
C2C C3C 1.472(9) . ?
C3C H3C 0.9800 . ?
C3C C4C 1.565(9) . ?
C3A H3AA 0.9700 . ?
C3A H3AB 0.9700 . ?
C3A C4A 1.515(6) . ?
C3A C2A 1.514(7) . ?
C4A H4AA 0.9700 . ?
C4A H4AB 0.9700 . ?
C2A H2AA 0.9700 . ?
C2A H2AB 0.9700 . ?
C2A C1A 1.520(6) . ?
C1A H1AA 0.9600 . ?
C1A H1AB 0.9600 . ?
C1A H1AC 0.9600 . ?
C7A H7AA 0.9600 . ?
C7A H7AB 0.9600 . ?
C7A H7AC 0.9600 . ?
C7A C8A 1.529(6) . ?
C8A H8AA 0.9700 . ?
C8A H8AB 0.9700 . ?
C4C H4CA 0.9600 . ?
C4C H4CB 0.9600 . ?
C4C H4CC 0.9600 . ?

loop_
_exptl_oxdiff_crystal_face_indexfrac_h
_exptl_oxdiff_crystal_face_indexfrac_k
_exptl_oxdiff_crystal_face_indexfrac_l
_exptl_oxdiff_crystal_face_x
_exptl_oxdiff_crystal_face_y
_exptl_oxdiff_crystal_face_z
-1.0000 0.0000 27.9991 -0.0567 -0.9838 -0.0164
1.0000 -0.0000 -27.9991 0.0567 0.9838 0.0164
-10.0000 -3.0000 -1.9991 -1.0127 0.0307 -0.1411
10.0000 -2.0000 1.9985 0.9699 -0.0214 -0.2676
-2.0000 -12.0000 -0.0013 -0.2997 0.0134 -0.9604
3.0000 10.0000 -14.9985 0.3586 0.5194 0.8010
-3.0000 11.0000 6.0016 -0.1919 -0.2438 0.9241
1.0000 -9.0000 -18.0006 -0.0056 0.6508 -0.7288
-0.0000 -9.0000 18.9981 -0.0489 -0.6478 -0.7537
0.0000 9.0000 -17.9982 0.0504 0.6128 0.7528
5.0000 -8.0000 14.9978 0.4457 -0.4873 -0.7193
6.0000 0.0000 21.9985 0.6232 -0.7426 -0.0822
-2.0000 12.0000 -4.9980 -0.1013 0.1435 1.0061
10.0000 0.0000 -4.0011 0.9781 0.1847 -0.0984
1.0000 -12.0000 0.9983 -0.0030 -0.0081 -0.9921
10.0000 0.0000 4.9986 0.9915 -0.1300 -0.1070
6.0000 -10.0000 2.9979 0.5091 -0.0594 -0.8816
-6.0000 -10.0000 2.9993 -0.6717 -0.1132 -0.7589
-8.0000 -3.0000 -17.9988 -0.8398 0.5993 -0.1463
-2.0000 4.0000 -25.9983 -0.2012 0.8930 0.3721
